data_4102578
loop_
_publ_author_name
'Huifeng Qian'
'William T. Eckenhoff'
'Yan Zhu'
'Tomislav Pintauer'
'Rongchao Jin'

_publ_section_title
;
 Total Structure Determination of Thiolate-Protected Au38 Nanoparticles
;
_journal_name_full 'Journal of the American Chemical Society'
_journal_page_first 8280
_journal_page_last 8281
_journal_paper_doi 10.1021/ja103592z
_journal_volume 132
_journal_year 2010
_chemical_formula_moiety 'C196 H216 Au38 S24'
_chemical_formula_sum 'C196 H216 Au38 S24'
_chemical_formula_weight 10825.86
_chemical_name_systematic
; 
 ? 
;
_space_group_IT_number 2
_symmetry_cell_setting triclinic
_symmetry_space_group_name_Hall '-P 1'
_symmetry_space_group_name_H-M 'P -1'
_atom_sites_solution_hydrogens geom
_atom_sites_solution_primary direct
_atom_sites_solution_secondary difmap
_audit_creation_method SHELXL-97
_cell_angle_alpha 98.529(11)
_cell_angle_beta 96.193(12)
_cell_angle_gamma 114.274(8)
_cell_formula_units_Z 2
_cell_length_a 19.107(2)
_cell_length_b 22.610(3)
_cell_length_c 28.544(6)
_cell_measurement_reflns_used 9937
_cell_measurement_temperature 296(2)
_cell_measurement_theta_max 26.606
_cell_measurement_theta_min 2.361
_cell_volume 10920(3)
_computing_cell_refinement 'SAINT (Bruker, 1998)'
_computing_data_collection 'SMART (Bruker, 1998)'
_computing_data_reduction SAINT
_computing_molecular_graphics 'SHELXTL (Sheldrick, 2000)'
_computing_publication_material 'ORTEP-3 for Windows (Faruggia, 1997)'
_computing_structure_refinement 'SHELXL-97 (Sheldrick, 1997)'
_computing_structure_solution 'SHELXS-97 (Sheldrick, 1997)'
_diffrn_ambient_temperature 296(2)
_diffrn_measured_fraction_theta_full 0.978
_diffrn_measured_fraction_theta_max 0.978
_diffrn_measurement_device_type 'Bruker Smart ApexII'
_diffrn_measurement_method '\f and \w Scans'
_diffrn_radiation_monochromator graphite
_diffrn_radiation_source 'fine-focus sealed tube'
_diffrn_radiation_type MoK\a
_diffrn_radiation_wavelength 0.71073
_diffrn_reflns_av_R_equivalents 0.2201
_diffrn_reflns_av_sigmaI/netI 0.2665
_diffrn_reflns_limit_h_max 24
_diffrn_reflns_limit_h_min -24
_diffrn_reflns_limit_k_max 28
_diffrn_reflns_limit_k_min -28
_diffrn_reflns_limit_l_max 35
_diffrn_reflns_limit_l_min -36
_diffrn_reflns_number 139320
_diffrn_reflns_theta_full 26.95
_diffrn_reflns_theta_max 26.95
_diffrn_reflns_theta_min 0.73
_diffrn_standards_interval_count 0
_diffrn_standards_interval_time 0
_diffrn_standards_number 46375
_exptl_absorpt_coefficient_mu 25.680
_exptl_absorpt_correction_T_max 0.6277
_exptl_absorpt_correction_T_min 0.0794
_exptl_absorpt_correction_type multi-scan
_exptl_absorpt_process_details 'SADABS (Sheldrick, 2002)'
_exptl_crystal_colour black
_exptl_crystal_density_diffrn 3.292
_exptl_crystal_density_method 'not measured'
_exptl_crystal_description needle
_exptl_crystal_F_000 9556
_exptl_crystal_size_max 0.20
_exptl_crystal_size_mid 0.06
_exptl_crystal_size_min 0.02
_refine_diff_density_max 2.726
_refine_diff_density_min -5.936
_refine_diff_density_rms 0.995
_refine_ls_extinction_method none
_refine_ls_goodness_of_fit_ref 0.964
_refine_ls_hydrogen_treatment constr
_refine_ls_matrix_type full
_refine_ls_number_parameters 1279
_refine_ls_number_reflns 46375
_refine_ls_number_restraints 0
_refine_ls_restrained_S_all 0.964
_refine_ls_R_factor_all 0.2424
_refine_ls_R_factor_gt 0.0754
_refine_ls_shift/su_max 1.374
_refine_ls_shift/su_mean 0.029
_refine_ls_structure_factor_coef Fsqd
_refine_ls_weighting_details 'calc w=1/[\s^2^(Fo^2^)+(0.0769P)^2^+0.0000P] where P=(Fo^2^+2Fc^2^)/3'
_refine_ls_weighting_scheme calc
_refine_ls_wR_factor_gt 0.1385
_refine_ls_wR_factor_ref 0.2078
_reflns_number_gt 17661
_reflns_number_total 46375
_reflns_threshold_expression >2sigma(I)
_cod_data_source_file ja103592z_si_002.cif
_cod_data_source_block test
_cod_database_code 4102578

loop_
_symmetry_equiv_pos_as_xyz
'x, y, z'
'-x, -y, -z'

loop_
_atom_site_label
_atom_site_type_symbol
_atom_site_fract_x
_atom_site_fract_y
_atom_site_fract_z
_atom_site_U_iso_or_equiv
_atom_site_adp_type
_atom_site_occupancy
_atom_site_symmetry_multiplicity
_atom_site_calc_flag
_atom_site_refinement_flags
C135 C 0.150(7) 0.246(6) 0.836(5) 0.26(5) Uiso 1 1 d .
Au26 Au 0.32430(7) 0.66313(6) 0.76579(5) 0.0349(3) Uani 1 1 d .
Au18 Au 0.37535(7) 0.71933(6) 0.68691(5) 0.0368(3) Uani 1 1 d .
Au15 Au 0.38001(7) 0.84708(6) 0.70745(5) 0.0382(3) Uani 1 1 d .
Au11 Au 0.47821(7) 0.81168(6) 0.64152(5) 0.0387(3) Uani 1 1 d .
Au12 Au 0.63876(7) 0.80732(7) 0.77893(5) 0.0439(4) Uani 1 1 d .
Au24 Au 0.24678(7) 0.73039(6) 0.72580(5) 0.0397(3) Uani 1 1 d .
Au13 Au 0.50896(7) 0.82722(6) 0.74329(5) 0.0333(3) Uani 1 1 d .
Au17 Au 0.38797(7) 0.80137(6) 0.79552(5) 0.0383(3) Uani 1 1 d .
Au27 Au 0.26143(7) 0.72335(6) 0.83266(5) 0.0428(3) Uani 1 1 d .
Au28 Au 0.23512(7) 0.60585(6) 0.67232(5) 0.0400(3) Uani 1 1 d .
Au16 Au 0.52587(7) 0.72330(6) 0.68755(5) 0.0409(3) Uani 1 1 d .
Au19 Au 0.48784(7) 0.71426(6) 0.78013(5) 0.0397(3) Uani 1 1 d .
Au14 Au 0.54410(7) 0.84238(7) 0.84339(5) 0.0433(3) Uani 1 1 d .
Au4 Au 0.64129(7) 0.93831(6) 0.79398(5) 0.0461(4) Uani 1 1 d .
Au25 Au 0.38950(7) 0.60287(6) 0.70298(5) 0.0410(3) Uani 1 1 d .
Au29 Au 0.40180(8) 0.59328(7) 0.80392(5) 0.0467(4) Uani 1 1 d .
Au5 Au 0.53696(8) 0.93661(6) 0.70290(5) 0.0445(4) Uani 1 1 d .
Au21 Au 0.31937(7) 0.67133(6) 0.58021(5) 0.0429(3) Uani 1 1 d .
Au33 Au 0.16351(7) 0.61254(6) 0.75956(5) 0.0447(4) Uani 1 1 d .
Au6 Au 0.63691(7) 0.86284(7) 0.69643(5) 0.0446(4) Uani 1 1 d .
Au23 Au 0.41278(8) 0.72265(7) 0.85969(5) 0.0445(4) Uani 1 1 d .
Au37 Au 0.08523(7) 0.48214(6) 0.67458(5) 0.0463(4) Uani 1 1 d .
Au10 Au 0.49012(7) 0.93155(6) 0.79823(5) 0.0418(3) Uani 1 1 d .
Au8 Au 0.41853(8) 0.92224(7) 0.61688(5) 0.0481(4) Uani 1 1 d .
Au35 Au 0.27350(8) 0.59886(7) 0.84004(5) 0.0494(4) Uani 1 1 d .
Au31 Au 0.25392(7) 0.47537(6) 0.63321(5) 0.0470(4) Uani 1 1 d .
Au30 Au 0.10313(8) 0.71886(7) 0.78244(6) 0.0500(4) Uani 1 1 d .
Au3 Au 0.60149(8) 0.92767(7) 0.60635(5) 0.0494(4) Uani 1 1 d .
Au34 Au 0.24856(8) 0.52601(6) 0.73882(5) 0.0472(4) Uani 1 1 d .
Au38 Au 0.28229(9) 0.46002(7) 0.82451(6) 0.0580(4) Uani 1 1 d .
Au20 Au 0.35372(8) 0.89288(7) 0.86700(6) 0.0511(4) Uani 1 1 d .
Au2 Au 0.61520(8) 1.06485(7) 0.79035(6) 0.0555(4) Uani 1 1 d .
Au7 Au 0.62626(8) 0.99980(7) 0.89459(6) 0.0538(4) Uani 1 1 d .
Au9 Au 0.70920(8) 0.75896(7) 0.69338(6) 0.0499(4) Uani 1 1 d .
Au32 Au 0.40277(9) 0.60092(8) 0.91464(6) 0.0614(4) Uani 1 1 d .
Au36 Au 0.12466(8) 0.62003(7) 0.86495(6) 0.0554(4) Uani 1 1 d .
Au1 Au 0.79319(8) 0.92085(8) 0.76527(6) 0.0624(5) Uani 1 1 d .
Au22 Au 0.60266(9) 0.66715(8) 0.82005(6) 0.0652(5) Uani 1 1 d .
S22 S 0.3876(5) 0.5193(4) 0.6397(4) 0.049(2) Uani 1 1 d .
S23 S 0.1196(5) 0.4256(4) 0.6147(3) 0.048(2) Uani 1 1 d .
S16 S 0.4586(5) 0.7149(5) 0.9385(3) 0.053(2) Uani 1 1 d .
S15 S 0.2044(5) 0.5875(4) 0.5872(3) 0.047(2) Uani 1 1 d .
S6 S 0.5989(5) 0.9043(4) 0.9240(3) 0.047(2) Uani 1 1 d .
S9 S 0.3090(5) 0.8788(4) 0.6505(3) 0.047(2) Uani 1 1 d .
S12 S 0.4358(5) 0.9899(4) 0.8473(4) 0.050(2) Uani 1 1 d .
S14 S 0.4259(5) 0.7531(4) 0.5603(3) 0.042(2) Uani 1 1 d .
S7 S 0.7017(5) 0.9021(4) 0.6339(3) 0.050(2) Uani 1 1 d .
S19 S 0.1466(5) 0.7678(4) 0.7194(3) 0.049(2) Uani 1 1 d .
S2 S 0.8273(5) 0.8407(5) 0.7327(4) 0.054(3) Uani 1 1 d .
S20 S 0.0593(5) 0.6826(5) 0.8494(4) 0.057(3) Uani 1 1 d .
S24 S 0.0352(5) 0.5273(4) 0.7313(3) 0.048(2) Uani 1 1 d .
S13 S 0.2602(5) 0.8083(5) 0.8929(4) 0.054(2) Uani 1 1 d .
S21 S 0.1822(5) 0.5549(5) 0.8885(4) 0.057(3) Uani 1 1 d .
S5 S 0.6704(6) 1.0996(5) 0.8708(4) 0.063(3) Uani 1 1 d .
S4 S 0.5705(5) 1.0507(4) 0.7098(4) 0.053(2) Uani 1 1 d .
S8 S 0.5155(5) 0.9638(4) 0.5728(3) 0.052(2) Uani 1 1 d .
S17 S 0.3642(6) 0.4882(5) 0.8969(4) 0.072(3) Uani 1 1 d .
S10 S 0.7119(5) 0.7608(6) 0.8192(4) 0.069(3) Uani 1 1 d .
S18 S 0.1974(6) 0.4169(4) 0.7523(4) 0.059(3) Uani 1 1 d .
S11 S 0.5079(6) 0.5675(5) 0.8258(4) 0.066(3) Uani 1 1 d .
S3 S 0.5953(5) 0.6681(4) 0.6532(4) 0.051(3) Uani 1 1 d .
C89 C 0.369(2) 1.0067(19) 0.8075(14) 0.071(12) Uiso 1 1 d .
H89A H 0.3422 0.9692 0.7804 0.085 Uiso 1 1 calc R
H89B H 0.3300 1.0116 0.8247 0.085 Uiso 1 1 calc R
C137 C 0.095(3) 0.404(2) 0.7733(18) 0.100(16) Uiso 1 1 d .
H13A H 0.0994 0.4482 0.7860 0.120 Uiso 1 1 calc R
H13B H 0.0548 0.3851 0.7447 0.120 Uiso 1 1 calc R
C90 C 0.408(2) 1.0654(19) 0.7897(15) 0.073(12) Uiso 1 1 d .
H90A H 0.4529 1.0640 0.7774 0.088 Uiso 1 1 calc R
H90B H 0.4270 1.1040 0.8160 0.088 Uiso 1 1 calc R
C91 C 0.355(3) 1.071(2) 0.7512(17) 0.078(13) Uiso 1 1 d .
C177 C 0.0895(19) 0.3434(15) 0.6286(12) 0.046(9) Uiso 1 1 d .
H17A H 0.1073 0.3478 0.6626 0.055 Uiso 1 1 calc R
H17B H 0.0329 0.3197 0.6216 0.055 Uiso 1 1 calc R
C106 C 0.561(3) 0.767(2) 0.5283(18) 0.106(16) Uiso 1 1 d .
H10A H 0.5862 0.8036 0.5561 0.127 Uiso 1 1 calc R
H10B H 0.5460 0.7842 0.5017 0.127 Uiso 1 1 calc R
C162 C 0.173(3) 0.579(2) 0.9836(17) 0.097(15) Uiso 1 1 d .
H16A H 0.1393 0.6003 0.9765 0.117 Uiso 1 1 calc R
H16B H 0.2031 0.6004 1.0160 0.117 Uiso 1 1 calc R
C25 C 0.659(3) 1.087(2) 0.6825(17) 0.094(15) Uiso 1 1 d .
H25A H 0.6871 1.0595 0.6840 0.113 Uiso 1 1 calc R
H25B H 0.6426 1.0849 0.6487 0.113 Uiso 1 1 calc R
C9 C 0.879(2) 0.8770(17) 0.6837(13) 0.055(10) Uiso 1 1 d .
H9A H 0.8468 0.8911 0.6640 0.066 Uiso 1 1 calc R
H9B H 0.9278 0.9158 0.6983 0.066 Uiso 1 1 calc R
S1 S 0.7712(6) 1.0115(6) 0.7923(5) 0.087(4) Uani 1 1 d .
C27 C 0.789(3) 1.184(2) 0.6889(17) 0.081(13) Uiso 1 1 d .
C26 C 0.718(2) 1.1612(18) 0.7073(14) 0.066(11) Uiso 1 1 d .
H26A H 0.6925 1.1897 0.7022 0.079 Uiso 1 1 calc R
H26B H 0.7299 1.1646 0.7418 0.079 Uiso 1 1 calc R
C11 C 0.948(3) 0.860(2) 0.6177(17) 0.078(13) Uiso 1 1 d .
C10 C 0.896(2) 0.8273(19) 0.6525(14) 0.071(12) Uiso 1 1 d .
H10C H 0.8478 0.7914 0.6343 0.086 Uiso 1 1 calc R
H10D H 0.9226 0.8086 0.6726 0.086 Uiso 1 1 calc R
C16 C 0.912(4) 0.862(3) 0.575(2) 0.13(2) Uiso 1 1 d .
H16 H 0.8578 0.8394 0.5681 0.157 Uiso 1 1 calc R
C13 C 1.069(5) 0.924(4) 0.593(3) 0.19(3) Uiso 1 1 d .
H13 H 1.1231 0.9416 0.5991 0.224 Uiso 1 1 calc R
C14 C 1.030(4) 0.925(3) 0.554(3) 0.15(2) Uiso 1 1 d .
H14 H 1.0604 0.9465 0.5325 0.181 Uiso 1 1 calc R
C15 C 0.954(4) 0.899(3) 0.538(3) 0.16(3) Uiso 1 1 d .
H15 H 0.9301 0.9021 0.5092 0.196 Uiso 1 1 calc R
C50 C 0.843(2) 1.0011(19) 0.6177(14) 0.069(11) Uiso 1 1 d .
H50A H 0.8902 1.0413 0.6311 0.083 Uiso 1 1 calc R
H50B H 0.8571 0.9650 0.6097 0.083 Uiso 1 1 calc R
C51 C 0.803(2) 1.0095(18) 0.5725(14) 0.057(10) Uiso 1 1 d .
C49 C 0.7897(18) 0.9864(15) 0.6559(12) 0.044(8) Uiso 1 1 d .
H49A H 0.7719 1.0207 0.6622 0.052 Uiso 1 1 calc R
H49B H 0.8194 0.9867 0.6858 0.052 Uiso 1 1 calc R
C56 C 0.780(2) 1.057(2) 0.5720(16) 0.075(12) Uiso 1 1 d .
H56 H 0.7875 1.0880 0.5998 0.090 Uiso 1 1 calc R
C53 C 0.754(3) 0.974(3) 0.485(2) 0.117(18) Uiso 1 1 d .
H53 H 0.7518 0.9478 0.4559 0.140 Uiso 1 1 calc R
C33 C 0.621(3) 1.147(2) 0.8944(17) 0.091(14) Uiso 1 1 d .
H33A H 0.5645 1.1209 0.8842 0.110 Uiso 1 1 calc R
H33B H 0.6325 1.1569 0.9293 0.110 Uiso 1 1 calc R
C99 C 0.192(2) 0.8025(19) 0.9900(14) 0.062(11) Uiso 1 1 d .
C100 C 0.219(2) 0.866(2) 1.0086(14) 0.072(12) Uiso 1 1 d .
H100 H 0.2728 0.8879 1.0125 0.086 Uiso 1 1 calc R
C97 C 0.307(2) 0.8024(17) 0.9496(12) 0.054(10) Uiso 1 1 d .
H97A H 0.3356 0.7757 0.9436 0.065 Uiso 1 1 calc R
H97B H 0.3443 0.8463 0.9676 0.065 Uiso 1 1 calc R
C104 C 0.114(3) 0.764(2) 0.9831(17) 0.095(15) Uiso 1 1 d .
H104 H 0.0902 0.7196 0.9684 0.115 Uiso 1 1 calc R
C98 C 0.242(2) 0.769(2) 0.9788(16) 0.080(13) Uiso 1 1 d .
H98A H 0.2082 0.7246 0.9608 0.096 Uiso 1 1 calc R
H98B H 0.2666 0.7656 1.0090 0.096 Uiso 1 1 calc R
C187 C -0.155(2) 0.4626(19) 0.6878(14) 0.063(11) Uiso 1 1 d .
C188 C -0.161(3) 0.400(2) 0.6879(16) 0.086(14) Uiso 1 1 d .
H188 H -0.1281 0.3840 0.6747 0.103 Uiso 1 1 calc R
C185 C -0.022(2) 0.5605(18) 0.6969(14) 0.063(11) Uiso 1 1 d .
H18A H -0.0384 0.5866 0.7195 0.076 Uiso 1 1 calc R
H18B H 0.0114 0.5902 0.6790 0.076 Uiso 1 1 calc R
C186 C -0.0916(19) 0.5102(16) 0.6630(13) 0.053(9) Uiso 1 1 d .
H18C H -0.0756 0.4839 0.6405 0.064 Uiso 1 1 calc R
H18D H -0.1152 0.5325 0.6447 0.064 Uiso 1 1 calc R
C161 C 0.226(2) 0.5895(19) 0.9501(14) 0.069(11) Uiso 1 1 d .
H16C H 0.2619 0.5710 0.9590 0.082 Uiso 1 1 calc R
H16D H 0.2565 0.6369 0.9537 0.082 Uiso 1 1 calc R
C178 C 0.125(2) 0.3040(18) 0.5978(15) 0.071(12) Uiso 1 1 d .
H17C H 0.1068 0.3002 0.5640 0.085 Uiso 1 1 calc R
H17D H 0.1815 0.3290 0.6045 0.085 Uiso 1 1 calc R
C179 C 0.104(2) 0.235(2) 0.6073(16) 0.072(12) Uiso 1 1 d .
C169 C 0.4059(19) 0.5539(15) 0.5851(11) 0.044(9) Uiso 1 1 d .
H16E H 0.3886 0.5888 0.5867 0.053 Uiso 1 1 calc R
H16F H 0.4621 0.5748 0.5868 0.053 Uiso 1 1 calc R
C172 C 0.442(3) 0.549(2) 0.4778(17) 0.088(14) Uiso 1 1 d .
H172 H 0.4820 0.5432 0.4956 0.105 Uiso 1 1 calc R
C171 C 0.374(2) 0.5312(18) 0.4923(14) 0.063(11) Uiso 1 1 d .
C173 C 0.456(3) 0.575(2) 0.4371(18) 0.099(15) Uiso 1 1 d .
H173 H 0.5026 0.5869 0.4262 0.119 Uiso 1 1 calc R
C170 C 0.370(3) 0.509(2) 0.5370(17) 0.098(15) Uiso 1 1 d .
H17E H 0.3921 0.4773 0.5349 0.118 Uiso 1 1 calc R
H17F H 0.3153 0.4848 0.5374 0.118 Uiso 1 1 calc R
C176 C 0.318(2) 0.5445(19) 0.4708(15) 0.076(12) Uiso 1 1 d .
H176 H 0.2722 0.5352 0.4826 0.092 Uiso 1 1 calc R
C107 C 0.618(3) 0.740(2) 0.5152(18) 0.089(14) Uiso 1 1 d .
C121 C 0.566(2) 0.7384(16) 0.9416(13) 0.051(9) Uiso 1 1 d .
C101 C 0.188(3) 0.904(3) 1.023(2) 0.13(2) Uiso 1 1 d .
H101 H 0.2154 0.9497 1.0341 0.154 Uiso 1 1 calc R
C102 C 0.104(4) 0.865(3) 1.018(2) 0.13(2) Uiso 1 1 d .
H102 H 0.0736 0.8866 1.0268 0.162 Uiso 1 1 calc R
C103 C 0.069(3) 0.801(3) 1.001(2) 0.13(2) Uiso 1 1 d .
H103 H 0.0158 0.7773 1.0005 0.154 Uiso 1 1 calc R
C148 C 0.142(2) 0.8830(18) 0.8435(14) 0.066(11) Uiso 1 1 d .
H148 H 0.1968 0.9031 0.8485 0.079 Uiso 1 1 calc R
C149 C 0.105(2) 0.8673(18) 0.8832(15) 0.069(11) Uiso 1 1 d .
H149 H 0.1308 0.8746 0.9144 0.083 Uiso 1 1 calc R
C145 C 0.201(2) 0.8607(16) 0.7490(13) 0.056(10) Uiso 1 1 d .
H14A H 0.2345 0.8659 0.7788 0.067 Uiso 1 1 calc R
H14B H 0.2341 0.8836 0.7278 0.067 Uiso 1 1 calc R
C147 C 0.101(2) 0.8692(19) 0.7979(15) 0.067(11) Uiso 1 1 d .
C146 C 0.146(2) 0.894(2) 0.7603(16) 0.087(14) Uiso 1 1 d .
H14C H 0.1774 0.9420 0.7710 0.105 Uiso 1 1 calc R
H14D H 0.1101 0.8869 0.7309 0.105 Uiso 1 1 calc R
C152 C 0.026(3) 0.848(2) 0.7917(18) 0.091(14) Uiso 1 1 d .
H152 H -0.0007 0.8455 0.7618 0.109 Uiso 1 1 calc R
C150 C 0.029(3) 0.842(2) 0.871(2) 0.114(18) Uiso 1 1 d .
H150 H 0.0006 0.8303 0.8952 0.137 Uiso 1 1 calc R
C92 C 0.303(4) 1.095(3) 0.759(2) 0.15(2) Uiso 1 1 d .
H92 H 0.3038 1.1135 0.7910 0.177 Uiso 1 1 calc R
C35 C 0.598(3) 1.249(3) 0.872(2) 0.106(17) Uiso 1 1 d .
C34 C 0.647(4) 1.212(3) 0.876(3) 0.18(3) Uiso 1 1 d .
H34A H 0.6571 1.2018 0.8437 0.212 Uiso 1 1 calc R
H34B H 0.6968 1.2424 0.8959 0.212 Uiso 1 1 calc R
C39 C 0.519(4) 1.284(3) 0.839(2) 0.15(2) Uiso 1 1 d .
H39 H 0.4794 1.2804 0.8149 0.175 Uiso 1 1 calc R
C36 C 0.612(4) 1.284(3) 0.918(2) 0.14(2) Uiso 1 1 d .
H36 H 0.6465 1.2785 0.9413 0.171 Uiso 1 1 calc R
C40 C 0.566(5) 1.243(4) 0.822(4) 0.24(4) Uiso 1 1 d .
H40 H 0.5712 1.2237 0.7922 0.291 Uiso 1 1 calc R
C31 C 0.924(4) 1.193(3) 0.689(2) 0.15(2) Uiso 1 1 d .
H31 H 0.9685 1.1877 0.6979 0.181 Uiso 1 1 calc R
C30 C 0.905(4) 1.218(3) 0.654(3) 0.15(2) Uiso 1 1 d .
H30 H 0.9515 1.2397 0.6433 0.183 Uiso 1 1 calc R
C28 C 0.799(3) 1.210(2) 0.648(2) 0.109(17) Uiso 1 1 d .
H28 H 0.7582 1.2175 0.6334 0.131 Uiso 1 1 calc R
C32 C 0.845(3) 1.174(2) 0.714(2) 0.117(18) Uiso 1 1 d .
H32 H 0.8409 1.1587 0.7422 0.141 Uiso 1 1 calc R
C29 C 0.859(4) 1.226(3) 0.629(2) 0.12(2) Uiso 1 1 d .
H29 H 0.8653 1.2411 0.6003 0.146 Uiso 1 1 calc R
C190 C -0.263(3) 0.391(3) 0.730(2) 0.122(19) Uiso 1 1 d .
H190 H -0.3036 0.3625 0.7428 0.146 Uiso 1 1 calc R
C192 C -0.201(3) 0.489(2) 0.7110(16) 0.087(14) Uiso 1 1 d .
H192 H -0.1946 0.5315 0.7096 0.104 Uiso 1 1 calc R
C191 C -0.253(2) 0.451(2) 0.7351(16) 0.080(13) Uiso 1 1 d .
H191 H -0.2805 0.4681 0.7538 0.096 Uiso 1 1 calc R
C189 C -0.220(3) 0.362(3) 0.709(2) 0.13(2) Uiso 1 1 d .
H189 H -0.2305 0.3183 0.7084 0.153 Uiso 1 1 calc R
C155 C -0.169(3) 0.553(2) 0.8635(18) 0.098(15) Uiso 1 1 d .
C153 C -0.046(2) 0.6217(19) 0.8295(14) 0.070(12) Uiso 1 1 d .
H15A H -0.0765 0.6428 0.8164 0.084 Uiso 1 1 calc R
H15B H -0.0515 0.5847 0.8050 0.084 Uiso 1 1 calc R
C154 C -0.075(3) 0.596(2) 0.8778(18) 0.104(16) Uiso 1 1 d .
H15C H -0.0509 0.5691 0.8879 0.125 Uiso 1 1 calc R
H15D H -0.0622 0.6338 0.9041 0.125 Uiso 1 1 calc R
C12 C 1.019(4) 0.894(3) 0.627(2) 0.14(2) Uiso 1 1 d .
H12 H 1.0439 0.9021 0.6590 0.170 Uiso 1 1 calc R
C2 C 0.911(3) 1.106(2) 0.8455(18) 0.106(16) Uiso 1 1 d .
H2A H 0.8991 1.1342 0.8265 0.127 Uiso 1 1 calc R
H2B H 0.9414 1.1338 0.8767 0.127 Uiso 1 1 calc R
C3 C 0.961(2) 1.0749(19) 0.8191(15) 0.065(11) Uiso 1 1 d .
C1 C 0.824(3) 1.042(3) 0.853(2) 0.13(2) Uiso 1 1 d .
H1A H 0.7970 1.0590 0.8740 0.155 Uiso 1 1 calc R
H1B H 0.8341 1.0082 0.8656 0.155 Uiso 1 1 calc R
C4 C 0.994(3) 1.039(3) 0.844(2) 0.121(19) Uiso 1 1 d .
H4 H 0.9884 1.0355 0.8756 0.146 Uiso 1 1 calc R
C7 C 1.018(3) 1.049(2) 0.7567(19) 0.100(16) Uiso 1 1 d .
H7 H 1.0249 1.0508 0.7252 0.120 Uiso 1 1 calc R
C8 C 0.973(3) 1.076(2) 0.7745(17) 0.086(14) Uiso 1 1 d .
H8 H 0.9502 1.0964 0.7555 0.103 Uiso 1 1 calc R
C6 C 1.051(4) 1.019(3) 0.780(3) 0.15(2) Uiso 1 1 d .
H6 H 1.0860 1.0049 0.7669 0.182 Uiso 1 1 calc R
C5 C 1.035(4) 1.012(3) 0.820(2) 0.14(2) Uiso 1 1 d .
H5 H 1.0510 0.9844 0.8345 0.166 Uiso 1 1 calc R
C43 C 0.601(2) 0.9264(17) 1.0402(13) 0.051(9) Uiso 1 1 d .
C41 C 0.5236(18) 0.9029(16) 0.9581(12) 0.045(9) Uiso 1 1 d .
H41A H 0.4899 0.9178 0.9404 0.054 Uiso 1 1 calc R
H41B H 0.4919 0.8572 0.9598 0.054 Uiso 1 1 calc R
C48 C 0.671(3) 0.963(2) 1.0586(16) 0.082(13) Uiso 1 1 d .
H48 H 0.6922 1.0032 1.0492 0.099 Uiso 1 1 calc R
C42 C 0.552(2) 0.944(2) 1.0076(15) 0.076(12) Uiso 1 1 d .
H42A H 0.5805 0.9896 1.0057 0.091 Uiso 1 1 calc R
H42B H 0.5064 0.9404 1.0216 0.091 Uiso 1 1 calc R
C57 C 0.465(2) 0.9055(17) 0.5125(13) 0.055(10) Uiso 1 1 d .
H57A H 0.4380 0.8604 0.5169 0.066 Uiso 1 1 calc R
H57B H 0.4269 0.9177 0.4969 0.066 Uiso 1 1 calc R
C58 C 0.526(2) 0.9093(19) 0.4812(14) 0.072(12) Uiso 1 1 d .
H58A H 0.5647 0.8987 0.4975 0.086 Uiso 1 1 calc R
H58B H 0.5515 0.9541 0.4761 0.086 Uiso 1 1 calc R
C19 C 0.720(2) 0.605(2) 0.6841(16) 0.071(12) Uiso 1 1 d .
C22 C 0.868(4) 0.670(3) 0.704(2) 0.13(2) Uiso 1 1 d .
H22 H 0.9219 0.6915 0.7103 0.152 Uiso 1 1 calc R
C17 C 0.587(2) 0.603(2) 0.6820(16) 0.082(13) Uiso 1 1 d .
H17G H 0.5996 0.6212 0.7165 0.098 Uiso 1 1 calc R
H17H H 0.5325 0.5712 0.6745 0.098 Uiso 1 1 calc R
C151 C -0.014(3) 0.829(2) 0.826(2) 0.109(17) Uiso 1 1 d .
H151 H -0.0685 0.8092 0.8203 0.131 Uiso 1 1 calc R
C18 C 0.634(2) 0.569(2) 0.6710(17) 0.086(14) Uiso 1 1 d .
H18E H 0.6204 0.5508 0.6365 0.103 Uiso 1 1 calc R
H18F H 0.6176 0.5312 0.6867 0.103 Uiso 1 1 calc R
C24 C 0.754(2) 0.6392(19) 0.7342(15) 0.073(12) Uiso 1 1 d .
H24 H 0.7241 0.6397 0.7575 0.088 Uiso 1 1 calc R
C130 C 0.291(3) 0.387(2) 0.941(2) 0.122(19) Uiso 1 1 d .
H13C H 0.3443 0.3937 0.9505 0.146 Uiso 1 1 calc R
H13D H 0.2647 0.3742 0.9681 0.146 Uiso 1 1 calc R
C129 C 0.293(3) 0.454(2) 0.9357(17) 0.095(15) Uiso 1 1 d .
H12A H 0.3081 0.4840 0.9669 0.114 Uiso 1 1 calc R
H12B H 0.2413 0.4481 0.9209 0.114 Uiso 1 1 calc R
C131 C 0.251(4) 0.328(3) 0.898(2) 0.122(19) Uiso 1 1 d .
C134 C 0.186(6) 0.223(4) 0.822(3) 0.20(4) Uiso 1 1 d .
H134 H 0.1648 0.1792 0.8057 0.240 Uiso 1 1 calc R
C136 C 0.174(5) 0.293(4) 0.878(3) 0.19(3) Uiso 1 1 d .
H136 H 0.1373 0.3014 0.8933 0.227 Uiso 1 1 calc R
C132 C 0.306(4) 0.319(3) 0.873(3) 0.16(3) Uiso 1 1 d .
H132 H 0.3598 0.3440 0.8810 0.195 Uiso 1 1 calc R
C133 C 0.263(6) 0.262(5) 0.831(3) 0.23(4) Uiso 1 1 d .
H133 H 0.2920 0.2533 0.8093 0.274 Uiso 1 1 calc R
C182 C 0.059(3) 0.110(3) 0.625(2) 0.103(16) Uiso 1 1 d .
H182 H 0.0503 0.0672 0.6282 0.123 Uiso 1 1 calc R
C184 C 0.134(3) 0.226(3) 0.651(2) 0.113(17) Uiso 1 1 d .
H184 H 0.1702 0.2633 0.6729 0.136 Uiso 1 1 calc R
C183 C 0.111(4) 0.161(3) 0.665(2) 0.15(2) Uiso 1 1 d .
H183 H 0.1286 0.1552 0.6948 0.174 Uiso 1 1 calc R
C139 C 0.001(3) 0.364(3) 0.819(2) 0.116(18) Uiso 1 1 d .
C138 C 0.071(4) 0.368(3) 0.806(3) 0.17(3) Uiso 1 1 d .
H13E H 0.1115 0.3858 0.8348 0.205 Uiso 1 1 calc R
H13F H 0.0646 0.3230 0.7933 0.205 Uiso 1 1 calc R
C167 C 0.093(5) 0.403(4) 0.989(3) 0.16(3) Uiso 1 1 d .
H167 H 0.1091 0.3723 0.9994 0.197 Uiso 1 1 calc R
C166 C 0.025(5) 0.381(4) 0.963(3) 0.19(3) Uiso 1 1 d .
H166 H -0.0056 0.3357 0.9607 0.231 Uiso 1 1 calc R
C115 C -0.006(2) 0.6015(17) 0.5701(13) 0.050(9) Uiso 1 1 d .
C116 C 0.002(2) 0.664(2) 0.5882(15) 0.077(12) Uiso 1 1 d .
H116 H 0.0442 0.6904 0.6133 0.092 Uiso 1 1 calc R
C113 C 0.135(2) 0.6198(17) 0.5705(13) 0.052(9) Uiso 1 1 d .
C114 C 0.057(2) 0.5762(19) 0.5832(14) 0.068(11) Uiso 1 1 d .
C67 C 0.189(2) 0.762(2) 0.5135(15) 0.068(11) Uiso 1 1 d .
C65 C 0.243(2) 0.8016(16) 0.6035(12) 0.050(9) Uiso 1 1 d .
H65A H 0.2645 0.7695 0.6022 0.060 Uiso 1 1 calc R
H65B H 0.1919 0.7819 0.6122 0.060 Uiso 1 1 calc R
C72 C 0.224(3) 0.729(2) 0.4882(16) 0.083(13) Uiso 1 1 d .
H72 H 0.2786 0.7457 0.4943 0.100 Uiso 1 1 calc R
C66 C 0.234(3) 0.820(2) 0.5517(16) 0.094(15) Uiso 1 1 d .
H66A H 0.2092 0.8493 0.5527 0.113 Uiso 1 1 calc R
H66B H 0.2860 0.8432 0.5446 0.113 Uiso 1 1 calc R
C81 C 0.505(2) 0.5082(18) 0.7728(14) 0.067(11) Uiso 1 1 d .
H81A H 0.4940 0.5219 0.7433 0.080 Uiso 1 1 calc R
H81B H 0.5545 0.5056 0.7744 0.080 Uiso 1 1 calc R
C37 C 0.578(4) 1.329(3) 0.935(3) 0.18(3) Uiso 1 1 d .
H37 H 0.5843 1.3525 0.9657 0.218 Uiso 1 1 calc R
C38 C 0.525(4) 1.325(3) 0.884(2) 0.15(2) Uiso 1 1 d .
H38 H 0.4987 1.3515 0.8841 0.175 Uiso 1 1 calc R
C159 C -0.187(4) 0.487(3) 0.868(2) 0.14(2) Uiso 1 1 d .
C158 C -0.272(3) 0.451(3) 0.862(2) 0.119(18) Uiso 1 1 d .
C157 C -0.316(3) 0.487(3) 0.848(2) 0.117(18) Uiso 1 1 d .
C156 C -0.243(4) 0.571(3) 0.848(2) 0.15(2) Uiso 1 1 d .
C46 C 0.693(3) 0.891(2) 1.1026(17) 0.096(15) Uiso 1 1 d .
H46 H 0.7258 0.8785 1.1206 0.115 Uiso 1 1 calc R
C47 C 0.722(3) 0.952(2) 1.0914(16) 0.086(14) Uiso 1 1 d .
H47 H 0.7724 0.9838 1.1046 0.103 Uiso 1 1 calc R
C45 C 0.619(3) 0.849(2) 1.0887(17) 0.093(15) Uiso 1 1 d .
H45 H 0.5974 0.8100 1.0994 0.112 Uiso 1 1 calc R
C44 C 0.571(3) 0.868(2) 1.0559(16) 0.089(14) Uiso 1 1 d .
H44 H 0.5189 0.8383 1.0450 0.107 Uiso 1 1 calc R
C73 C 0.745(3) 0.806(3) 0.883(2) 0.119(18) Uiso 1 1 d .
C68 C 0.111(2) 0.7365(18) 0.5020(14) 0.063(11) Uiso 1 1 d .
H68 H 0.0859 0.7592 0.5170 0.076 Uiso 1 1 calc R
C69 C 0.068(3) 0.678(2) 0.4688(16) 0.085(13) Uiso 1 1 d .
H69 H 0.0132 0.6590 0.4632 0.101 Uiso 1 1 calc R
C70 C 0.107(3) 0.652(2) 0.4453(18) 0.100(15) Uiso 1 1 d .
H70 H 0.0784 0.6151 0.4202 0.120 Uiso 1 1 calc R
C71 C 0.180(3) 0.672(2) 0.4537(18) 0.095(15) Uiso 1 1 d .
H71 H 0.2035 0.6483 0.4373 0.114 Uiso 1 1 calc R
C118 C -0.110(3) 0.645(2) 0.5353(18) 0.096(15) Uiso 1 1 d .
H118 H -0.1484 0.6578 0.5247 0.116 Uiso 1 1 calc R
C119 C -0.120(3) 0.592(3) 0.517(2) 0.13(2) Uiso 1 1 d .
H119 H -0.1621 0.5682 0.4920 0.155 Uiso 1 1 calc R
C117 C -0.048(3) 0.692(2) 0.5714(18) 0.102(16) Uiso 1 1 d .
H117 H -0.0408 0.7348 0.5828 0.122 Uiso 1 1 calc R
C120 C -0.073(3) 0.564(2) 0.5303(18) 0.104(16) Uiso 1 1 d .
H120 H -0.0834 0.5219 0.5144 0.125 Uiso 1 1 calc R
C94 C 0.249(5) 1.071(4) 0.678(3) 0.21(4) Uiso 1 1 d .
H94 H 0.2138 1.0714 0.6529 0.252 Uiso 1 1 calc R
C96 C 0.343(3) 1.045(2) 0.7050(17) 0.085(13) Uiso 1 1 d .
H96 H 0.3672 1.0173 0.6981 0.102 Uiso 1 1 calc R
C93 C 0.244(5) 1.092(4) 0.721(3) 0.20(3) Uiso 1 1 d .
H93 H 0.2048 1.1042 0.7277 0.245 Uiso 1 1 calc R
C95 C 0.299(3) 1.049(3) 0.665(2) 0.120(19) Uiso 1 1 d .
H95 H 0.3047 1.0384 0.6329 0.144 Uiso 1 1 calc R
C180 C 0.042(3) 0.177(3) 0.576(2) 0.13(2) Uiso 1 1 d .
H180 H 0.0143 0.1800 0.5484 0.159 Uiso 1 1 calc R
C181 C 0.024(3) 0.114(3) 0.588(2) 0.122(19) Uiso 1 1 d .
H181 H -0.0148 0.0758 0.5679 0.147 Uiso 1 1 calc R
C163 C 0.123(3) 0.506(3) 0.9817(19) 0.101(16) Uiso 1 1 d .
C165 C -0.006(5) 0.407(5) 0.941(3) 0.22(4) Uiso 1 1 d .
H165 H -0.0537 0.3870 0.9197 0.263 Uiso 1 1 calc R
C168 C 0.145(4) 0.470(4) 1.001(2) 0.16(2) Uiso 1 1 d .
H168 H 0.1925 0.4861 1.0230 0.187 Uiso 1 1 calc R
C164 C 0.046(4) 0.479(4) 0.956(2) 0.16(3) Uiso 1 1 d .
H164 H 0.0260 0.5080 0.9478 0.195 Uiso 1 1 calc R
H135 H 0.0986 0.2401 0.8114 0.195 Uiso 1 1 d R
C122 C 0.596(3) 0.706(2) 0.9821(16) 0.085(13) Uiso 1 1 d .
C64 C 0.427(3) 0.795(2) 0.4287(18) 0.095(15) Uiso 1 1 d .
H64 H 0.4088 0.7796 0.4556 0.114 Uiso 1 1 calc R
C63 C 0.400(3) 0.755(3) 0.383(2) 0.114(18) Uiso 1 1 d .
H63 H 0.3609 0.7122 0.3789 0.137 Uiso 1 1 calc R
C59 C 0.487(3) 0.860(2) 0.4321(16) 0.077(12) Uiso 1 1 d .
C60 C 0.520(3) 0.881(2) 0.3943(18) 0.102(16) Uiso 1 1 d .
H60 H 0.5652 0.9207 0.3983 0.122 Uiso 1 1 calc R
C83 C 0.433(5) 0.392(4) 0.731(3) 0.16(3) Uiso 1 1 d .
C84 C 0.500(4) 0.375(4) 0.726(3) 0.17(3) Uiso 1 1 d .
C82 C 0.447(4) 0.448(3) 0.774(3) 0.18(3) Uiso 1 1 d .
H82A H 0.3986 0.4532 0.7746 0.222 Uiso 1 1 calc R
H82B H 0.4593 0.4359 0.8037 0.222 Uiso 1 1 calc R
C54 C 0.735(2) 1.019(2) 0.4866(17) 0.082(13) Uiso 1 1 d .
H54 H 0.7122 1.0233 0.4577 0.099 Uiso 1 1 calc R
C52 C 0.780(3) 0.964(3) 0.5286(19) 0.107(16) Uiso 1 1 d .
H52 H 0.7832 0.9236 0.5290 0.128 Uiso 1 1 calc R
C55 C 0.742(3) 1.059(3) 0.524(2) 0.124(19) Uiso 1 1 d .
H55 H 0.7238 1.0908 0.5220 0.149 Uiso 1 1 calc R
C175 C 0.330(3) 0.571(2) 0.432(2) 0.112(17) Uiso 1 1 d .
H175 H 0.2929 0.5832 0.4180 0.135 Uiso 1 1 calc R
C174 C 0.393(3) 0.581(2) 0.414(2) 0.108(17) Uiso 1 1 d .
H174 H 0.3952 0.5938 0.3847 0.130 Uiso 1 1 calc R
C109 C 0.694(7) 0.717(5) 0.465(4) 0.30(6) Uiso 1 1 d .
H109 H 0.7107 0.7172 0.4354 0.362 Uiso 1 1 calc R
C111 C 0.695(4) 0.678(3) 0.528(3) 0.16(3) Uiso 1 1 d .
H111 H 0.7137 0.6562 0.5472 0.190 Uiso 1 1 calc R
C110 C 0.711(5) 0.688(4) 0.491(3) 0.18(3) Uiso 1 1 d .
H110 H 0.7432 0.6689 0.4798 0.220 Uiso 1 1 calc R
C108 C 0.646(5) 0.755(4) 0.477(3) 0.22(4) Uiso 1 1 d .
H108 H 0.6376 0.7843 0.4594 0.263 Uiso 1 1 calc R
C112 C 0.646(3) 0.704(2) 0.5373(17) 0.091(14) Uiso 1 1 d .
H112 H 0.6271 0.6952 0.5654 0.109 Uiso 1 1 calc R
C142 C -0.140(4) 0.316(4) 0.828(3) 0.17(3) Uiso 1 1 d .
H142 H -0.1941 0.2952 0.8239 0.210 Uiso 1 1 calc R
C144 C -0.034(4) 0.297(4) 0.831(3) 0.18(3) Uiso 1 1 d .
H144 H -0.0068 0.2711 0.8294 0.212 Uiso 1 1 calc R
C143 C -0.107(4) 0.275(3) 0.844(2) 0.15(2) Uiso 1 1 d .
H143 H -0.1298 0.2407 0.8597 0.184 Uiso 1 1 calc R
C140 C -0.042(5) 0.392(4) 0.804(3) 0.19(3) Uiso 1 1 d .
H140 H -0.0240 0.4238 0.7853 0.231 Uiso 1 1 calc R
C141 C -0.117(5) 0.371(4) 0.817(3) 0.21(4) Uiso 1 1 d .
H141 H -0.1446 0.3967 0.8180 0.255 Uiso 1 1 calc R
C61 C 0.481(2) 0.838(2) 0.3473(17) 0.080(13) Uiso 1 1 d .
H61 H 0.4935 0.8514 0.3189 0.096 Uiso 1 1 calc R
C62 C 0.426(3) 0.775(3) 0.347(2) 0.117(18) Uiso 1 1 d .
H62 H 0.4061 0.7445 0.3174 0.141 Uiso 1 1 calc R
C86 C 0.409(7) 0.281(5) 0.676(4) 0.27(5) Uiso 1 1 d .
C85 C 0.464(7) 0.324(6) 0.667(5) 0.30(6) Uiso 1 1 d .
C105 C 0.490(2) 0.7159(17) 0.5395(14) 0.059(10) Uiso 1 1 d .
H10E H 0.5045 0.6960 0.5643 0.071 Uiso 1 1 calc R
H10F H 0.4615 0.6811 0.5109 0.071 Uiso 1 1 calc R
C76 C 0.804(17) 0.931(13) 0.994(10) 0.8(2) Uiso 1 1 d .
C21 C 0.839(4) 0.647(3) 0.662(2) 0.13(2) Uiso 1 1 d .
H21 H 0.8708 0.6538 0.6390 0.154 Uiso 1 1 calc R
C23 C 0.838(3) 0.672(2) 0.745(2) 0.110(17) Uiso 1 1 d .
H23 H 0.8674 0.6921 0.7755 0.131 Uiso 1 1 calc R
C74 C 0.803(5) 0.880(5) 0.887(3) 0.22(4) Uiso 1 1 d .
C20 C 0.761(4) 0.612(3) 0.649(2) 0.13(2) Uiso 1 1 d .
H20 H 0.7371 0.5928 0.6172 0.159 Uiso 1 1 calc R
C75 C 0.857(6) 0.921(5) 0.939(4) 0.26(4) Uiso 1 1 d .
C88 C 0.376(6) 0.355(5) 0.710(4) 0.29(5) Uiso 1 1 d .

loop_
_atom_site_aniso_label
_atom_site_aniso_U_11
_atom_site_aniso_U_22
_atom_site_aniso_U_33
_atom_site_aniso_U_23
_atom_site_aniso_U_13
_atom_site_aniso_U_12
Au26 0.0265(6) 0.0343(7) 0.0408(8) 0.0062(6) 0.0032(6) 0.0116(6)
Au18 0.0262(7) 0.0342(7) 0.0449(9) 0.0060(6) 0.0039(6) 0.0098(6)
Au15 0.0309(7) 0.0360(7) 0.0442(9) 0.0064(6) 0.0005(6) 0.0133(6)
Au11 0.0323(7) 0.0372(8) 0.0405(9) 0.0039(6) 0.0053(6) 0.0109(6)
Au12 0.0281(7) 0.0499(9) 0.0497(9) 0.0083(7) 0.0002(7) 0.0155(6)
Au24 0.0301(7) 0.0388(8) 0.0476(9) 0.0063(7) 0.0020(6) 0.0147(6)
Au13 0.0252(6) 0.0326(7) 0.0367(8) 0.0028(6) 0.0013(6) 0.0098(5)
Au17 0.0294(7) 0.0384(8) 0.0423(9) 0.0070(6) 0.0038(6) 0.0112(6)
Au27 0.0334(7) 0.0443(8) 0.0458(9) 0.0046(7) 0.0092(7) 0.0134(6)
Au28 0.0291(7) 0.0357(7) 0.0454(9) 0.0050(7) -0.0010(6) 0.0078(6)
Au16 0.0320(7) 0.0391(8) 0.0502(9) 0.0058(7) 0.0057(7) 0.0158(6)
Au19 0.0296(7) 0.0385(8) 0.0473(9) 0.0085(7) 0.0029(6) 0.0124(6)
Au14 0.0355(8) 0.0454(8) 0.0399(9) 0.0021(7) -0.0018(7) 0.0132(7)
Au4 0.0286(7) 0.0406(8) 0.0553(10) -0.0004(7) 0.0035(7) 0.0062(6)
Au25 0.0331(7) 0.0361(8) 0.0507(9) 0.0055(7) 0.0046(7) 0.0141(6)
Au29 0.0376(8) 0.0444(8) 0.0617(10) 0.0171(8) 0.0070(7) 0.0200(7)
Au5 0.0401(8) 0.0317(7) 0.0504(10) 0.0061(7) 0.0029(7) 0.0069(6)
Au21 0.0328(7) 0.0437(8) 0.0476(9) 0.0036(7) 0.0036(7) 0.0151(6)
Au33 0.0276(7) 0.0416(8) 0.0552(10) 0.0049(7) 0.0047(7) 0.0082(6)
Au6 0.0301(7) 0.0465(8) 0.0513(10) 0.0109(7) 0.0076(7) 0.0107(6)
Au23 0.0360(8) 0.0480(9) 0.0447(9) 0.0098(7) 0.0012(7) 0.0151(7)
Au37 0.0329(7) 0.0390(8) 0.0609(10) 0.0052(7) 0.0045(7) 0.0127(6)
Au10 0.0348(7) 0.0356(8) 0.0502(9) 0.0030(7) 0.0075(7) 0.0129(6)
Au8 0.0425(8) 0.0424(8) 0.0526(10) 0.0083(7) 0.0024(7) 0.0139(7)
Au35 0.0389(8) 0.0518(9) 0.0554(10) 0.0182(8) 0.0100(7) 0.0150(7)
Au31 0.0327(7) 0.0369(8) 0.0623(11) 0.0045(7) 0.0051(7) 0.0091(6)
Au30 0.0355(8) 0.0482(9) 0.0627(11) 0.0078(8) 0.0082(7) 0.0161(7)
Au3 0.0401(8) 0.0465(9) 0.0551(10) 0.0097(7) 0.0051(7) 0.0139(7)
Au34 0.0397(8) 0.0367(8) 0.0560(10) 0.0106(7) 0.0026(7) 0.0090(7)
Au38 0.0489(9) 0.0533(9) 0.0679(12) 0.0189(9) 0.0018(8) 0.0186(8)
Au20 0.0459(9) 0.0497(9) 0.0571(10) 0.0060(8) 0.0107(8) 0.0217(7)
Au2 0.0467(9) 0.0468(9) 0.0624(11) 0.0098(8) 0.0099(8) 0.0106(7)
Au7 0.0447(9) 0.0502(9) 0.0520(10) 0.0010(8) 0.0002(8) 0.0120(7)
Au9 0.0342(8) 0.0469(9) 0.0640(11) 0.0075(8) 0.0053(7) 0.0154(7)
Au32 0.0532(10) 0.0614(10) 0.0597(11) 0.0211(9) -0.0022(8) 0.0156(8)
Au36 0.0380(8) 0.0618(10) 0.0620(11) 0.0152(8) 0.0104(8) 0.0164(7)
Au1 0.0326(8) 0.0612(10) 0.0713(12) -0.0108(9) 0.0048(8) 0.0086(7)
Au22 0.0519(10) 0.0744(11) 0.0786(13) 0.0237(10) 0.0041(9) 0.0359(9)
S22 0.038(5) 0.045(5) 0.062(7) 0.002(5) 0.008(5) 0.019(4)
S23 0.037(5) 0.036(5) 0.056(7) 0.006(5) 0.000(5) 0.006(4)
S16 0.049(6) 0.060(6) 0.047(6) 0.015(5) 0.007(5) 0.019(5)
S15 0.036(5) 0.043(5) 0.056(6) 0.005(5) 0.005(5) 0.015(4)
S6 0.042(5) 0.049(6) 0.036(6) 0.000(4) 0.000(4) 0.011(4)
S9 0.043(5) 0.037(5) 0.056(6) 0.008(5) -0.005(5) 0.017(4)
S12 0.042(5) 0.037(5) 0.061(7) 0.003(5) 0.014(5) 0.009(4)
S14 0.034(5) 0.039(5) 0.043(6) 0.006(4) 0.006(4) 0.008(4)
S7 0.041(5) 0.049(6) 0.058(7) 0.009(5) 0.017(5) 0.016(5)
S19 0.030(5) 0.051(6) 0.058(7) 0.008(5) 0.004(4) 0.012(4)
S2 0.031(5) 0.065(6) 0.062(7) 0.014(5) 0.005(5) 0.019(5)
S20 0.043(6) 0.064(7) 0.061(7) 0.013(6) 0.010(5) 0.020(5)
S24 0.031(5) 0.037(5) 0.060(7) 0.005(5) 0.001(5) 0.004(4)
S13 0.051(6) 0.053(6) 0.055(7) 0.008(5) 0.016(5) 0.020(5)
S21 0.050(6) 0.063(7) 0.062(7) 0.018(6) 0.023(5) 0.022(5)
S5 0.049(6) 0.053(6) 0.070(8) 0.006(6) 0.005(6) 0.008(5)
S4 0.042(5) 0.036(5) 0.067(7) 0.007(5) 0.006(5) 0.007(4)
S8 0.053(6) 0.052(6) 0.048(6) 0.014(5) 0.006(5) 0.020(5)
S17 0.065(7) 0.065(7) 0.079(9) 0.028(6) -0.009(6) 0.023(6)
S10 0.034(5) 0.094(8) 0.081(8) 0.021(7) -0.003(5) 0.031(6)
S18 0.061(6) 0.042(6) 0.065(7) 0.017(5) -0.003(5) 0.016(5)
S11 0.058(7) 0.071(7) 0.081(8) 0.020(6) 0.005(6) 0.041(6)
S3 0.035(5) 0.037(5) 0.077(7) -0.006(5) 0.007(5) 0.017(4)
S1 0.040(6) 0.090(9) 0.103(10) -0.012(8) 0.006(6) 0.013(6)

loop_
_atom_type_symbol
_atom_type_description
_atom_type_scat_dispersion_real
_atom_type_scat_dispersion_imag
_atom_type_scat_source
C C 0.0033 0.0016 'International Tables Vol C Tables 4.2.6.8 and 6.1.1.4'
H H 0.0000 0.0000 'International Tables Vol C Tables 4.2.6.8 and 6.1.1.4'
S S 0.1246 0.1234 'International Tables Vol C Tables 4.2.6.8 and 6.1.1.4'
Au Au -2.0133 8.8022 'International Tables Vol C Tables 4.2.6.8 and 6.1.1.4'

loop_
_geom_angle_atom_site_label_1
_geom_angle_atom_site_label_2
_geom_angle_atom_site_label_3
_geom_angle
C134 C135 C136 123(10)
C134 C135 H135 118.4
C136 C135 H135 117.5
Au34 Au26 Au33 66.72(5)
Au34 Au26 Au35 65.16(5)
Au33 Au26 Au35 67.31(5)
Au34 Au26 Au25 63.68(5)
Au33 Au26 Au25 121.07(6)
Au35 Au26 Au25 114.84(6)
Au34 Au26 Au24 115.48(6)
Au33 Au26 Au24 61.71(5)
Au35 Au26 Au24 120.73(6)
Au25 Au26 Au24 116.18(6)
Au34 Au26 Au17 174.66(6)
Au33 Au26 Au17 108.09(5)
Au35 Au26 Au17 112.17(6)
Au25 Au26 Au17 121.35(6)
Au24 Au26 Au17 61.37(5)
Au34 Au26 Au28 61.89(5)
Au33 Au26 Au28 64.55(5)
Au35 Au26 Au28 118.37(6)
Au25 Au26 Au28 65.23(5)
Au24 Au26 Au28 62.50(5)
Au17 Au26 Au28 117.62(6)
Au34 Au26 Au19 113.57(5)
Au33 Au26 Au19 175.34(7)
Au35 Au26 Au19 108.39(6)
Au25 Au26 Au19 61.95(5)
Au24 Au26 Au19 120.93(6)
Au17 Au26 Au19 71.49(5)
Au28 Au26 Au19 119.91(6)
Au34 Au26 Au23 119.02(6)
Au33 Au26 Au23 114.99(6)
Au35 Au26 Au23 62.00(5)
Au25 Au26 Au23 115.72(6)
Au24 Au26 Au23 116.35(6)
Au17 Au26 Au23 61.40(5)
Au28 Au26 Au23 178.85(6)
Au19 Au26 Au23 60.58(5)
Au34 Au26 Au18 110.88(6)
Au33 Au26 Au18 113.04(6)
Au35 Au26 Au18 175.74(6)
Au25 Au26 Au18 61.15(5)
Au24 Au26 Au18 61.94(5)
Au17 Au26 Au18 71.91(5)
Au28 Au26 Au18 59.23(5)
Au19 Au26 Au18 71.39(5)
Au23 Au26 Au18 120.48(6)
Au34 Au26 Au29 63.57(5)
Au33 Au26 Au29 118.21(6)
Au35 Au26 Au29 60.00(5)
Au25 Au26 Au29 62.57(5)
Au24 Au26 Au29 178.61(7)
Au17 Au26 Au29 119.67(6)
Au28 Au26 Au29 116.15(6)
Au19 Au26 Au29 59.25(4)
Au23 Au26 Au29 65.00(5)
Au18 Au26 Au29 117.26(6)
Au34 Au26 Au27 116.07(6)
Au33 Au26 Au27 60.09(5)
Au35 Au26 Au27 63.48(5)
Au25 Au26 Au27 177.71(6)
Au24 Au26 Au27 66.07(5)
Au17 Au26 Au27 58.99(5)
Au28 Au26 Au27 116.82(6)
Au19 Au26 Au27 116.75(6)
Au23 Au26 Au27 62.24(5)
Au18 Au26 Au27 120.57(5)
Au29 Au26 Au27 115.19(6)
Au28 Au18 Au11 144.62(7)
Au28 Au18 Au13 154.52(7)
Au11 Au18 Au13 60.77(5)
Au28 Au18 Au26 60.19(5)
Au11 Au18 Au26 155.18(6)
Au13 Au18 Au26 94.47(6)
Au28 Au18 Au15 121.01(6)
Au11 Au18 Au15 65.41(5)
Au13 Au18 Au15 59.55(4)
Au26 Au18 Au15 104.90(6)
Au28 Au18 Au16 126.25(6)
Au11 Au18 Au16 62.45(4)
Au13 Au18 Au16 59.21(4)
Au26 Au18 Au16 104.95(5)
Au15 Au18 Au16 112.68(6)
Au28 Au18 Au25 64.74(5)
Au11 Au18 Au25 123.11(6)
Au13 Au18 Au25 106.04(5)
Au26 Au18 Au25 58.92(4)
Au15 Au18 Au25 159.19(7)
Au16 Au18 Au25 64.30(4)
Au28 Au18 Au24 61.66(5)
Au11 Au18 Au24 125.54(5)
Au13 Au18 Au24 104.38(6)
Au26 Au18 Au24 58.65(4)
Au15 Au18 Au24 62.93(4)
Au16 Au18 Au24 157.67(7)
Au25 Au18 Au24 111.32(6)
Au28 Au18 Au21 72.94(5)
Au11 Au18 Au21 71.95(5)
Au13 Au18 Au21 132.53(6)
Au26 Au18 Au21 132.53(6)
Au15 Au18 Au21 105.16(5)
Au16 Au18 Au21 96.20(5)
Au25 Au18 Au21 95.64(5)
Au24 Au18 Au21 106.11(5)
Au28 Au18 Au19 106.30(5)
Au11 Au18 Au19 104.62(5)
Au13 Au18 Au19 54.03(4)
Au26 Au18 Au19 54.16(4)
Au15 Au18 Au19 105.13(5)
Au16 Au18 Au19 54.48(4)
Au25 Au18 Au19 55.47(4)
Au24 Au18 Au19 104.19(5)
Au21 Au18 Au19 144.32(5)
Au28 Au18 Au17 103.87(5)
Au11 Au18 Au17 106.33(5)
Au13 Au18 Au17 53.71(4)
Au26 Au18 Au17 53.78(4)
Au15 Au18 Au17 55.24(4)
Au16 Au18 Au17 104.18(5)
Au25 Au18 Au17 104.53(5)
Au24 Au18 Au17 54.48(4)
Au21 Au18 Au17 155.97(5)
Au19 Au18 Au17 59.70(4)
S9 Au15 Au13 153.1(2)
S9 Au15 Au18 119.6(2)
Au13 Au15 Au18 59.96(4)
S9 Au15 Au17 147.8(2)
Au13 Au15 Au17 59.05(4)
Au18 Au15 Au17 70.81(5)
S9 Au15 Au5 99.7(2)
Au13 Au15 Au5 58.22(4)
Au18 Au15 Au5 104.93(5)
Au17 Au15 Au5 106.91(6)
S9 Au15 Au10 127.6(2)
Au13 Au15 Au10 58.11(4)
Au18 Au15 Au10 112.56(5)
Au17 Au15 Au10 56.50(5)
Au5 Au15 Au10 60.73(5)
S9 Au15 Au24 98.7(2)
Au13 Au15 Au24 102.27(5)
Au18 Au15 Au24 59.60(4)
Au17 Au15 Au24 58.37(5)
Au5 Au15 Au24 160.45(6)
Au10 Au15 Au24 111.84(6)
S9 Au15 Au11 97.9(2)
Au13 Au15 Au11 58.04(4)
Au18 Au15 Au11 57.04(4)
Au17 Au15 Au11 111.79(5)
Au5 Au15 Au11 56.26(4)
Au10 Au15 Au11 106.01(5)
Au24 Au15 Au11 114.42(5)
S9 Au15 Au8 44.4(2)
Au13 Au15 Au8 109.08(5)
Au18 Au15 Au8 111.90(6)
Au17 Au15 Au8 165.45(6)
Au5 Au15 Au8 58.56(5)
Au10 Au15 Au8 110.94(5)
Au24 Au15 Au8 135.84(6)
Au11 Au15 Au8 62.23(4)
S14 Au11 Au5 144.1(2)
S14 Au11 Au18 98.8(2)
Au5 Au11 Au18 107.62(6)
S14 Au11 Au13 156.3(2)
Au5 Au11 Au13 58.67(5)
Au18 Au11 Au13 59.64(5)
S14 Au11 Au6 129.8(2)
Au5 Au11 Au6 63.51(5)
Au18 Au11 Au6 108.74(6)
Au13 Au11 Au6 58.04(5)
S14 Au11 Au16 104.1(2)
Au5 Au11 Au16 110.15(6)
Au18 Au11 Au16 59.30(4)
Au13 Au11 Au16 57.84(4)
Au6 Au11 Au16 60.42(4)
S14 Au11 Au15 122.3(2)
Au5 Au11 Au15 58.89(5)
Au18 Au11 Au15 57.55(4)
Au13 Au11 Au15 56.65(4)
Au6 Au11 Au15 107.86(6)
Au16 Au11 Au15 104.27(5)
S14 Au11 Au3 89.7(2)
Au5 Au11 Au3 64.30(5)
Au18 Au11 Au3 171.50(6)
Au13 Au11 Au3 112.22(6)
Au6 Au11 Au3 65.90(5)
Au16 Au11 Au3 119.71(5)
Au15 Au11 Au3 116.77(5)
S14 Au11 Au8 88.3(2)
Au5 Au11 Au8 59.37(5)
Au18 Au11 Au8 112.62(5)
Au13 Au11 Au8 108.23(5)
Au6 Au11 Au8 116.54(5)
Au16 Au11 Au8 165.76(6)
Au15 Au11 Au8 62.54(4)
Au3 Au11 Au8 66.33(4)
S10 Au12 Au19 99.6(3)
S10 Au12 Au13 159.1(3)
Au19 Au12 Au13 59.94(4)
S10 Au12 Au6 138.7(3)
Au19 Au12 Au6 109.48(6)
Au13 Au12 Au6 59.43(4)
S10 Au12 Au4 133.6(3)
Au19 Au12 Au4 108.31(5)
Au13 Au12 Au4 58.05(4)
Au6 Au12 Au4 63.37(5)
S10 Au12 Au14 109.9(3)
Au19 Au12 Au14 59.96(5)
Au13 Au12 Au14 58.01(4)
Au6 Au12 Au14 109.87(5)
Au4 Au12 Au14 58.83(5)
S10 Au12 Au16 117.5(3)
Au19 Au12 Au16 58.32(5)
Au13 Au12 Au16 57.26(4)
Au6 Au12 Au16 60.52(5)
Au4 Au12 Au16 108.75(5)
Au14 Au12 Au16 105.48(5)
S10 Au12 Au1 90.2(3)
Au19 Au12 Au1 170.04(6)
Au13 Au12 Au1 110.41(6)
Au6 Au12 Au1 61.16(5)
Au4 Au12 Au1 65.24(5)
Au14 Au12 Au1 118.35(6)
Au16 Au12 Au1 115.38(6)
S10 Au12 Au9 79.0(3)
Au19 Au12 Au9 111.95(6)
Au13 Au12 Au9 111.12(6)
Au6 Au12 Au9 63.43(5)
Au4 Au12 Au9 120.91(6)
Au14 Au12 Au9 168.30(6)
Au16 Au12 Au9 63.04(5)
Au1 Au12 Au9 67.98(5)
S10 Au12 Au22 42.6(3)
Au19 Au12 Au22 57.26(4)
Au13 Au12 Au22 117.19(6)
Au6 Au12 Au22 145.85(7)
Au4 Au12 Au22 147.79(7)
Au14 Au12 Au22 90.83(5)
Au16 Au12 Au22 88.40(5)
Au1 Au12 Au22 132.25(5)
Au9 Au12 Au22 91.04(5)
S19 Au24 Au26 153.2(2)
S19 Au24 Au17 121.7(2)
Au26 Au24 Au17 59.38(4)
S19 Au24 Au33 98.0(2)
Au26 Au24 Au33 58.83(4)
Au17 Au24 Au33 104.39(6)
S19 Au24 Au18 147.3(2)
Au26 Au24 Au18 59.42(4)
Au17 Au24 Au18 70.09(5)
Au33 Au24 Au18 108.61(5)
S19 Au24 Au28 125.3(2)
Au26 Au24 Au28 58.95(4)
Au17 Au24 Au28 112.70(5)
Au33 Au24 Au28 62.30(5)
Au18 Au24 Au28 57.33(4)
S19 Au24 Au15 100.3(2)
Au26 Au24 Au15 101.41(5)
Au17 Au24 Au15 58.83(5)
Au33 Au24 Au15 160.04(6)
Au18 Au24 Au15 57.47(4)
Au28 Au24 Au15 111.84(6)
S19 Au24 Au27 99.5(2)
Au26 Au24 Au27 57.52(4)
Au17 Au24 Au27 55.68(4)
Au33 Au24 Au27 56.45(5)
Au18 Au24 Au27 110.88(5)
Au28 Au24 Au27 106.99(5)
Au15 Au24 Au27 112.30(6)
S19 Au24 Au30 44.8(2)
Au26 Au24 Au30 108.44(6)
Au17 Au24 Au30 106.76(6)
Au33 Au24 Au30 59.96(4)
Au18 Au24 Au30 167.61(6)
Au28 Au24 Au30 115.68(5)
Au15 Au24 Au30 131.95(5)
Au27 Au24 Au30 59.68(4)
Au5 Au13 Au4 67.74(5)
Au5 Au13 Au16 115.38(6)
Au4 Au13 Au16 119.36(6)
Au5 Au13 Au17 112.44(5)
Au4 Au13 Au17 109.89(6)
Au16 Au13 Au17 120.62(6)
Au5 Au13 Au6 65.61(5)
Au4 Au13 Au6 65.53(5)
Au16 Au13 Au6 63.58(5)
Au17 Au13 Au6 175.36(7)
Au5 Au13 Au15 62.36(5)
Au4 Au13 Au15 117.27(6)
Au16 Au13 Au15 115.03(6)
Au17 Au13 Au15 61.76(5)
Au6 Au13 Au15 119.10(6)
Au5 Au13 Au19 175.78(6)
Au4 Au13 Au19 112.00(6)
Au16 Au13 Au19 60.83(5)
Au17 Au13 Au19 71.71(5)
Au6 Au13 Au19 110.31(5)
Au15 Au13 Au19 120.43(6)
Au5 Au13 Au14 120.44(6)
Au4 Au13 Au14 62.23(5)
Au16 Au13 Au14 116.12(6)
Au17 Au13 Au14 61.17(5)
Au6 Au13 Au14 115.75(6)
Au15 Au13 Au14 116.59(6)
Au19 Au13 Au14 61.85(5)
Au5 Au13 Au10 64.19(5)
Au4 Au13 Au10 61.30(5)
Au16 Au13 Au10 179.12(7)
Au17 Au13 Au10 59.23(5)
Au6 Au13 Au10 116.61(6)
Au15 Au13 Au10 64.10(5)
Au19 Au13 Au10 119.62(6)
Au14 Au13 Au10 64.64(5)
Au5 Au13 Au18 108.52(6)
Au4 Au13 Au18 176.14(7)
Au16 Au13 Au18 60.93(5)
Au17 Au13 Au18 72.14(5)
Au6 Au13 Au18 112.39(6)
Au15 Au13 Au18 60.49(4)
Au19 Au13 Au18 71.66(5)
Au14 Au13 Au18 121.40(6)
Au10 Au13 Au18 118.37(5)
Au5 Au13 Au12 117.49(6)
Au4 Au13 Au12 62.75(5)
Au16 Au13 Au12 64.83(5)
Au17 Au13 Au12 118.48(6)
Au6 Au13 Au12 60.66(5)
Au15 Au13 Au12 179.75(7)
Au19 Au13 Au12 59.72(4)
Au14 Au13 Au12 63.64(5)
Au10 Au13 Au12 116.04(6)
Au18 Au13 Au12 119.48(6)
Au5 Au13 Au11 59.83(5)
Au4 Au13 Au11 116.82(6)
Au16 Au13 Au11 62.63(5)
Au17 Au13 Au11 120.67(6)
Au6 Au13 Au11 62.46(5)
Au15 Au13 Au11 65.31(5)
Au19 Au13 Au11 117.75(6)
Au14 Au13 Au11 178.06(6)
Au10 Au13 Au11 116.61(6)
Au18 Au13 Au11 59.59(5)
Au12 Au13 Au11 114.45(6)
Au10 Au17 Au27 143.11(6)
Au10 Au17 Au13 60.63(5)
Au27 Au17 Au13 156.14(6)
Au10 Au17 Au26 155.82(6)
Au27 Au17 Au26 61.07(5)
Au13 Au17 Au26 95.23(5)
Au10 Au17 Au14 64.54(5)
Au27 Au17 Au14 121.23(6)
Au13 Au17 Au14 59.54(5)
Au26 Au17 Au14 105.95(5)
Au10 Au17 Au24 122.66(6)
Au27 Au17 Au24 66.04(5)
Au13 Au17 Au24 105.68(6)
Au26 Au17 Au24 59.25(4)
Au14 Au17 Au24 159.78(6)
Au10 Au17 Au23 124.44(6)
Au27 Au17 Au23 62.32(5)
Au13 Au17 Au23 104.69(5)
Au26 Au17 Au23 59.61(5)
Au14 Au17 Au23 62.89(5)
Au24 Au17 Au23 112.89(6)
Au10 Au17 Au15 63.66(5)
Au27 Au17 Au15 125.89(6)
Au13 Au17 Au15 59.19(4)
Au26 Au17 Au15 104.20(6)
Au14 Au17 Au15 112.87(6)
Au24 Au17 Au15 62.80(5)
Au23 Au17 Au15 157.79(6)
Au10 Au17 Au20 70.57(5)
Au27 Au17 Au20 72.57(5)
Au13 Au17 Au20 130.86(6)
Au26 Au17 Au20 133.57(6)
Au14 Au17 Au20 95.33(6)
Au24 Au17 Au20 104.89(5)
Au23 Au17 Au20 97.58(6)
Au15 Au17 Au20 104.58(5)
Au10 Au17 Au19 106.31(5)
Au27 Au17 Au19 104.79(5)
Au13 Au17 Au19 54.23(4)
Au26 Au17 Au19 54.38(4)
Au14 Au17 Au19 55.54(4)
Au24 Au17 Au19 105.15(5)
Au23 Au17 Au19 54.53(4)
Au15 Au17 Au19 104.25(5)
Au20 Au17 Au19 145.36(6)
Au10 Au17 Au18 104.99(6)
Au27 Au17 Au18 107.51(6)
Au13 Au17 Au18 54.15(4)
Au26 Au17 Au18 54.31(4)
Au14 Au17 Au18 105.28(5)
Au24 Au17 Au18 55.43(4)
Au23 Au17 Au18 104.80(5)
Au15 Au17 Au18 53.95(4)
Au20 Au17 Au18 154.67(5)
Au19 Au17 Au18 59.91(4)
S13 Au27 Au17 98.5(2)
S13 Au27 Au33 142.5(2)
Au17 Au27 Au33 107.98(6)
S13 Au27 Au26 157.0(2)
Au17 Au27 Au26 59.94(5)
Au33 Au27 Au26 59.01(5)
S13 Au27 Au23 105.0(2)
Au17 Au27 Au23 60.44(5)
Au33 Au27 Au23 110.91(6)
Au26 Au27 Au23 58.66(5)
S13 Au27 Au35 131.2(2)
Au17 Au27 Au35 107.98(5)
Au33 Au27 Au35 64.61(5)
Au26 Au27 Au35 57.48(5)
Au23 Au27 Au35 58.83(5)
S13 Au27 Au36 89.8(2)
Au17 Au27 Au36 171.43(6)
Au33 Au27 Au36 65.49(5)
Au26 Au27 Au36 111.51(6)
Au23 Au27 Au36 115.66(6)
Au35 Au27 Au36 64.59(5)
S13 Au27 Au24 121.6(2)
Au17 Au27 Au24 58.28(5)
Au33 Au27 Au24 58.02(5)
Au26 Au27 Au24 56.42(4)
Au23 Au27 Au24 105.60(5)
Au35 Au27 Au24 107.28(6)
Au36 Au27 Au24 118.53(6)
S13 Au27 Au30 84.0(2)
Au17 Au27 Au30 112.08(6)
Au33 Au27 Au30 61.92(5)
Au26 Au27 Au30 110.68(6)
Au23 Au27 Au30 168.71(6)
Au35 Au27 Au30 120.22(6)
Au36 Au27 Au30 70.45(5)
Au24 Au27 Au30 63.40(5)
S15 Au28 Au18 97.8(2)
S15 Au28 Au26 158.1(2)
Au18 Au28 Au26 60.58(5)
S15 Au28 Au34 134.4(2)
Au18 Au28 Au34 109.10(6)
Au26 Au28 Au34 58.39(5)
S15 Au28 Au24 116.1(2)
Au18 Au28 Au24 61.01(4)
Au26 Au28 Au24 58.55(4)
Au34 Au28 Au24 109.15(6)
S15 Au28 Au33 141.1(2)
Au18 Au28 Au33 108.14(6)
Au26 Au28 Au33 57.24(5)
Au34 Au28 Au33 62.81(5)
Au24 Au28 Au33 58.06(4)
S15 Au28 Au25 110.4(2)
Au18 Au28 Au25 58.79(4)
Au26 Au28 Au25 57.09(4)
Au34 Au28 Au25 59.71(4)
Au24 Au28 Au25 106.32(5)
Au33 Au28 Au25 107.79(6)
S15 Au28 Au37 91.8(2)
Au18 Au28 Au37 170.40(7)
Au26 Au28 Au37 109.82(6)
Au34 Au28 Au37 63.18(5)
Au24 Au28 Au37 114.82(6)
Au33 Au28 Au37 63.76(5)
Au25 Au28 Au37 117.34(5)
S15 Au28 Au31 74.8(2)
Au18 Au28 Au31 111.90(5)
Au26 Au28 Au31 108.52(5)
Au34 Au28 Au31 61.31(5)
Au24 Au28 Au31 166.85(6)
Au33 Au28 Au31 118.73(6)
Au25 Au28 Au31 61.51(4)
Au37 Au28 Au31 70.26(4)
S3 Au16 Au13 155.7(2)
S3 Au16 Au19 122.2(3)
Au13 Au16 Au19 59.74(5)
S3 Au16 Au18 144.3(2)
Au13 Au16 Au18 59.86(4)
Au19 Au16 Au18 70.78(5)
S3 Au16 Au11 123.7(3)
Au13 Au16 Au11 59.53(4)
Au19 Au16 Au11 113.98(5)
Au18 Au16 Au11 58.25(4)
S3 Au16 Au6 100.9(2)
Au13 Au16 Au6 58.32(5)
Au19 Au16 Au6 105.39(6)
Au18 Au16 Au6 107.32(5)
Au11 Au16 Au6 59.73(4)
S3 Au16 Au12 101.2(2)
Au13 Au16 Au12 57.91(4)
Au19 Au16 Au12 57.13(5)
Au18 Au16 Au12 112.37(6)
Au11 Au16 Au12 106.51(5)
Au6 Au16 Au12 56.87(5)
S3 Au16 Au25 98.0(2)
Au13 Au16 Au25 101.95(5)
Au19 Au16 Au25 58.79(5)
Au18 Au16 Au25 58.07(4)
Au11 Au16 Au25 113.35(5)
Au6 Au16 Au25 160.23(6)
Au12 Au16 Au25 113.58(6)
S3 Au16 Au9 45.6(2)
Au13 Au16 Au9 110.05(6)
Au19 Au16 Au9 109.35(6)
Au18 Au16 Au9 168.79(6)
Au11 Au16 Au9 113.36(5)
Au6 Au16 Au9 61.59(4)
Au12 Au16 Au9 61.13(4)
Au25 Au16 Au9 132.13(5)
Au29 Au19 Au12 144.16(6)
Au29 Au19 Au13 155.47(6)
Au12 Au19 Au13 60.35(4)
Au29 Au19 Au26 60.61(4)
Au12 Au19 Au26 155.22(6)
Au13 Au19 Au26 94.91(5)
Au29 Au19 Au16 122.31(6)
Au12 Au19 Au16 64.54(5)
Au13 Au19 Au16 59.43(5)
Au26 Au19 Au16 105.45(6)
Au29 Au19 Au23 65.23(5)
Au12 Au19 Au23 122.18(6)
Au13 Au19 Au23 105.34(5)
Au26 Au19 Au23 59.87(5)
Au16 Au19 Au23 159.57(6)
Au29 Au19 Au14 125.22(7)
Au12 Au19 Au14 62.88(5)
Au13 Au19 Au14 59.09(5)
Au26 Au19 Au14 104.88(5)
Au16 Au19 Au14 112.45(6)
Au23 Au19 Au14 62.87(5)
Au29 Au19 Au25 61.89(5)
Au12 Au19 Au25 125.57(6)
Au13 Au19 Au25 105.54(6)
Au26 Au19 Au25 58.70(5)
Au16 Au19 Au25 64.05(5)
Au23 Au19 Au25 112.24(6)
Au14 Au19 Au25 158.32(6)
Au29 Au19 Au22 73.00(5)
Au12 Au19 Au22 71.16(5)
Au13 Au19 Au22 131.49(6)
Au26 Au19 Au22 133.60(6)
Au16 Au19 Au22 99.61(6)
Au23 Au19 Au22 100.81(6)
Au14 Au19 Au22 100.53(6)
Au25 Au19 Au22 101.15(6)
Au29 Au19 Au17 106.38(5)
Au12 Au19 Au17 104.75(5)
Au13 Au19 Au17 54.06(4)
Au26 Au19 Au17 54.13(4)
Au16 Au19 Au17 104.96(5)
Au23 Au19 Au17 55.39(4)
Au14 Au19 Au17 54.63(4)
Au25 Au19 Au17 104.45(5)
Au22 Au19 Au17 150.29(6)
Au29 Au19 Au18 104.79(5)
Au12 Au19 Au18 105.77(5)
Au13 Au19 Au18 54.31(4)
Au26 Au19 Au18 54.45(4)
Au16 Au19 Au18 54.74(4)
Au23 Au19 Au18 105.91(5)
Au14 Au19 Au18 104.94(5)
Au25 Au19 Au18 54.67(4)
Au22 Au19 Au18 149.28(6)
Au17 Au19 Au18 60.39(4)
S6 Au14 Au13 154.6(2)
S6 Au14 Au17 125.7(2)
Au13 Au14 Au17 59.30(5)
S6 Au14 Au19 145.4(2)
Au13 Au14 Au19 59.06(5)
Au17 Au14 Au19 69.83(5)
S6 Au14 Au4 98.5(2)
Au13 Au14 Au4 58.48(5)
Au17 Au14 Au4 105.50(6)
Au19 Au14 Au4 106.75(6)
S6 Au14 Au12 122.1(2)
Au13 Au14 Au12 58.35(4)
Au17 Au14 Au12 112.11(6)
Au19 Au14 Au12 57.16(5)
Au4 Au14 Au12 59.73(5)
S6 Au14 Au23 100.9(2)
Au13 Au14 Au23 101.62(6)
Au17 Au14 Au23 58.91(4)
Au19 Au14 Au23 57.91(5)
Au4 Au14 Au23 160.09(7)
Au12 Au14 Au23 112.16(6)
S6 Au14 Au10 102.3(2)
Au13 Au14 Au10 57.79(4)
Au17 Au14 Au10 56.46(4)
Au19 Au14 Au10 111.11(6)
Au4 Au14 Au10 57.87(4)
Au12 Au14 Au10 106.25(6)
Au23 Au14 Au10 113.01(5)
S6 Au14 Au7 45.1(2)
Au13 Au14 Au7 109.67(6)
Au17 Au14 Au7 111.45(5)
Au19 Au14 Au7 166.89(7)
Au4 Au14 Au7 60.15(5)
Au12 Au14 Au7 112.14(6)
Au23 Au14 Au7 134.55(6)
Au10 Au14 Au7 62.56(5)
S1 Au4 Au13 145.0(3)
S1 Au4 Au10 143.3(3)
Au13 Au4 Au10 59.88(4)
S1 Au4 Au14 144.5(3)
Au13 Au4 Au14 59.29(5)
Au10 Au4 Au14 63.11(5)
S1 Au4 Au12 104.8(3)
Au13 Au4 Au12 59.20(4)
Au10 Au4 Au12 111.77(6)
Au14 Au4 Au12 61.44(5)
S1 Au4 Au6 87.5(3)
Au13 Au4 Au6 57.57(5)
Au10 Au4 Au6 108.80(6)
Au14 Au4 Au6 106.94(6)
Au12 Au4 Au6 57.07(5)
S1 Au4 Au5 107.3(3)
Au13 Au4 Au5 55.90(4)
Au10 Au4 Au5 59.67(5)
Au14 Au4 Au5 107.91(6)
Au12 Au4 Au5 105.19(6)
Au6 Au4 Au5 59.13(5)
S1 Au4 Au7 99.8(3)
Au13 Au4 Au7 115.25(6)
Au10 Au4 Au7 66.33(5)
Au14 Au4 Au7 66.02(5)
Au12 Au4 Au7 118.58(6)
Au6 Au4 Au7 172.55(6)
Au5 Au4 Au7 119.63(6)
S1 Au4 Au2 82.2(3)
Au13 Au4 Au2 109.24(6)
Au10 Au4 Au2 61.14(4)
Au14 Au4 Au2 118.37(6)
Au12 Au4 Au2 167.53(7)
Au6 Au4 Au2 113.87(6)
Au5 Au4 Au2 62.55(5)
Au7 Au4 Au2 69.34(5)
S1 Au4 Au1 44.9(3)
Au13 Au4 Au1 107.61(6)
Au10 Au4 Au1 166.49(7)
Au14 Au4 Au1 116.51(6)
Au12 Au4 Au1 60.59(5)
Au6 Au4 Au1 57.84(5)
Au5 Au4 Au1 109.99(6)
Au7 Au4 Au1 126.71(6)
Au2 Au4 Au1 123.90(6)
S22 Au25 Au26 155.5(2)
S22 Au25 Au18 123.6(2)
Au26 Au25 Au18 59.93(4)
S22 Au25 Au19 144.7(2)
Au26 Au25 Au19 59.35(5)
Au18 Au25 Au19 69.86(5)
S22 Au25 Au29 123.2(2)
Au26 Au25 Au29 59.26(5)
Au18 Au25 Au29 113.25(6)
Au19 Au25 Au29 57.40(5)
S22 Au25 Au34 100.6(2)
Au26 Au25 Au34 57.82(5)
Au18 Au25 Au34 105.37(5)
Au19 Au25 Au34 106.77(6)
Au29 Au25 Au34 60.49(5)
S22 Au25 Au28 102.3(2)
Au26 Au25 Au28 57.68(4)
Au18 Au25 Au28 56.46(4)
Au19 Au25 Au28 111.01(5)
Au29 Au25 Au28 107.33(6)
Au34 Au25 Au28 57.62(4)
S22 Au25 Au16 100.0(2)
Au26 Au25 Au16 100.84(5)
Au18 Au25 Au16 57.63(4)
Au19 Au25 Au16 57.16(5)
Au29 Au25 Au16 111.65(6)
Au34 Au25 Au16 158.63(6)
Au28 Au25 Au16 112.02(5)
S22 Au25 Au31 46.4(2)
Au26 Au25 Au31 109.13(5)
Au18 Au25 Au31 110.05(5)
Au19 Au25 Au31 167.35(6)
Au29 Au25 Au31 113.31(6)
Au34 Au25 Au31 60.74(5)
Au28 Au25 Au31 61.66(4)
Au16 Au25 Au31 134.18(6)
S11 Au29 Au19 97.4(3)
S11 Au29 Au35 139.7(3)
Au19 Au29 Au35 108.56(6)
S11 Au29 Au26 157.1(3)
Au19 Au29 Au26 60.14(4)
Au35 Au29 Au26 59.33(5)
S11 Au29 Au25 109.1(3)
Au19 Au29 Au25 60.71(5)
Au35 Au29 Au25 110.45(6)
Au26 Au29 Au25 58.17(4)
S11 Au29 Au34 136.3(3)
Au19 Au29 Au34 109.07(6)
Au35 Au29 Au34 62.64(5)
Au26 Au29 Au34 57.34(4)
Au25 Au29 Au34 60.06(5)
S11 Au29 Au23 116.1(3)
Au19 Au29 Au23 58.26(5)
Au35 Au29 Au23 59.14(5)
Au26 Au29 Au23 57.44(4)
Au25 Au29 Au23 106.01(5)
Au34 Au29 Au23 107.35(5)
S11 Au29 Au38 91.4(3)
Au19 Au29 Au38 171.15(6)
Au35 Au29 Au38 64.57(5)
Au26 Au29 Au38 111.01(6)
Au25 Au29 Au38 115.32(6)
Au34 Au29 Au38 63.21(5)
Au23 Au29 Au38 118.44(6)
S11 Au29 Au32 79.7(3)
Au19 Au29 Au32 114.39(6)
Au35 Au29 Au32 61.78(5)
Au26 Au29 Au32 111.94(6)
Au25 Au29 Au32 170.02(6)
Au34 Au29 Au32 117.10(6)
Au23 Au29 Au32 65.00(5)
Au38 Au29 Au32 68.15(5)
S4 Au5 Au13 151.3(3)
S4 Au5 Au11 146.9(3)
Au13 Au5 Au11 61.49(5)
S4 Au5 Au15 119.5(2)
Au13 Au5 Au15 59.43(4)
Au11 Au5 Au15 64.85(5)
S4 Au5 Au10 94.6(2)
Au13 Au5 Au10 58.65(5)
Au11 Au5 Au10 113.23(6)
Au15 Au5 Au10 61.24(5)
S4 Au5 Au6 130.5(2)
Au13 Au5 Au6 57.77(4)
Au11 Au5 Au6 60.32(5)
Au15 Au5 Au6 109.92(5)
Au10 Au5 Au6 105.99(5)
S4 Au5 Au8 83.0(2)
Au13 Au5 Au8 117.69(6)
Au11 Au5 Au8 68.25(5)
Au15 Au5 Au8 67.46(5)
Au10 Au5 Au8 118.81(6)
Au6 Au5 Au8 121.52(6)
S4 Au5 Au4 101.5(2)
Au13 Au5 Au4 56.36(4)
Au11 Au5 Au4 108.79(6)
Au15 Au5 Au4 105.81(6)
Au10 Au5 Au4 56.13(4)
Au6 Au5 Au4 59.28(5)
Au8 Au5 Au4 173.24(6)
S4 Au5 Au3 92.4(2)
Au13 Au5 Au3 113.13(6)
Au11 Au5 Au3 62.65(5)
Au15 Au5 Au3 120.50(6)
Au10 Au5 Au3 170.32(6)
Au6 Au5 Au3 64.33(5)
Au8 Au5 Au3 68.75(5)
Au4 Au5 Au3 115.78(6)
S4 Au5 Au2 45.3(2)
Au13 Au5 Au2 106.72(6)
Au11 Au5 Au2 167.61(6)
Au15 Au5 Au2 113.75(6)
Au10 Au5 Au2 58.78(5)
Au6 Au5 Au2 111.05(6)
Au8 Au5 Au2 123.38(6)
Au4 Au5 Au2 59.15(5)
Au3 Au5 Au2 123.49(6)
S15 Au21 S14 170.7(3)
S15 Au21 Au18 93.9(2)
S14 Au21 Au18 95.1(2)
S24 Au33 Au26 151.8(2)
S24 Au33 Au27 145.5(2)
Au26 Au33 Au27 60.89(5)
S24 Au33 Au24 130.4(2)
Au26 Au33 Au24 59.46(4)
Au27 Au33 Au24 65.53(5)
S24 Au33 Au28 101.4(2)
Au26 Au33 Au28 58.21(5)
Au27 Au33 Au28 112.04(6)
Au24 Au33 Au28 59.64(5)
S24 Au33 Au34 96.7(2)
Au26 Au33 Au34 56.50(4)
Au27 Au33 Au34 108.29(6)
Au24 Au33 Au34 105.53(5)
Au28 Au33 Au34 56.76(4)
S24 Au33 Au35 120.0(2)
Au26 Au33 Au35 56.43(4)
Au27 Au33 Au35 59.98(5)
Au24 Au33 Au35 109.38(6)
Au28 Au33 Au35 104.70(5)
Au34 Au33 Au35 58.36(5)
S24 Au33 Au30 92.1(2)
Au26 Au33 Au30 114.42(6)
Au27 Au33 Au30 64.65(5)
Au24 Au33 Au30 66.71(5)
Au28 Au33 Au30 119.27(6)
Au34 Au33 Au30 170.89(6)
Au35 Au33 Au30 118.56(6)
S24 Au33 Au36 88.0(2)
Au26 Au33 Au36 109.32(6)
Au27 Au33 Au36 60.87(5)
Au24 Au33 Au36 121.11(6)
Au28 Au33 Au36 166.25(6)
Au34 Au33 Au36 112.59(6)
Au35 Au33 Au36 61.66(5)
Au30 Au33 Au36 69.79(5)
S24 Au33 Au37 45.4(2)
Au26 Au33 Au37 107.31(6)
Au27 Au33 Au37 167.72(6)
Au24 Au33 Au37 112.67(6)
Au28 Au33 Au37 59.74(5)
Au34 Au33 Au37 59.88(4)
Au35 Au33 Au37 111.57(5)
Au30 Au33 Au37 126.71(6)
Au36 Au33 Au37 124.86(6)
S7 Au6 Au13 152.9(2)
S7 Au6 Au12 147.0(2)
Au13 Au6 Au12 59.90(5)
S7 Au6 Au11 96.4(2)
Au13 Au6 Au11 59.50(5)
Au12 Au6 Au11 111.29(6)
S7 Au6 Au16 123.0(2)
Au13 Au6 Au16 58.09(4)
Au12 Au6 Au16 62.61(5)
Au11 Au6 Au16 59.86(4)
S7 Au6 Au5 100.9(2)
Au13 Au6 Au5 56.63(4)
Au12 Au6 Au5 109.17(6)
Au11 Au6 Au5 56.17(4)
Au16 Au6 Au5 103.98(5)
S7 Au6 Au4 129.5(2)
Au13 Au6 Au4 56.91(5)
Au12 Au6 Au4 59.56(5)
Au11 Au6 Au4 107.33(5)
Au16 Au6 Au4 107.46(6)
Au5 Au6 Au4 61.60(5)
S7 Au6 Au1 90.0(2)
Au13 Au6 Au1 113.27(6)
Au12 Au6 Au1 64.19(5)
Au11 Au6 Au1 172.27(7)
Au16 Au6 Au1 119.85(6)
Au5 Au6 Au1 118.34(6)
Au4 Au6 Au1 65.07(5)
S7 Au6 Au9 88.9(2)
Au13 Au6 Au9 111.64(6)
Au12 Au6 Au9 63.61(5)
Au11 Au6 Au9 115.29(6)
Au16 Au6 Au9 63.72(4)
Au5 Au6 Au9 167.38(6)
Au4 Au6 Au9 117.68(6)
Au1 Au6 Au9 69.06(5)
S7 Au6 Au3 44.8(2)
Au13 Au6 Au3 108.38(5)
Au12 Au6 Au3 168.19(6)
Au11 Au6 Au3 59.73(4)
Au16 Au6 Au3 113.75(6)
Au5 Au6 Au3 59.90(4)
Au4 Au6 Au3 113.95(6)
Au1 Au6 Au3 123.71(6)
Au9 Au6 Au3 126.13(6)
S16 Au23 Au26 151.0(2)
S16 Au23 Au19 124.0(2)
Au26 Au23 Au19 59.55(5)
S16 Au23 Au17 149.3(2)
Au26 Au23 Au17 58.99(5)
Au19 Au23 Au17 70.08(5)
S16 Au23 Au35 95.6(2)
Au26 Au23 Au35 58.42(5)
Au19 Au23 Au35 104.82(6)
Au17 Au23 Au35 107.29(6)
S16 Au23 Au27 122.5(2)
Au26 Au23 Au27 59.10(5)
Au19 Au23 Au27 113.03(6)
Au17 Au23 Au27 57.24(4)
Au35 Au23 Au27 61.17(5)
S16 Au23 Au14 103.0(2)
Au26 Au23 Au14 101.99(6)
Au19 Au23 Au14 59.22(5)
Au17 Au23 Au14 58.20(4)
Au35 Au23 Au14 160.34(7)
Au27 Au23 Au14 112.13(5)
S16 Au23 Au29 98.6(2)
Au26 Au23 Au29 57.56(4)
Au19 Au23 Au29 56.51(5)
Au17 Au23 Au29 110.94(6)
Au35 Au23 Au29 56.50(5)
Au27 Au23 Au29 106.65(6)
Au14 Au23 Au29 113.47(6)
S16 Au23 Au32 44.1(2)
Au26 Au23 Au32 107.11(6)
Au19 Au23 Au32 107.83(6)
Au17 Au23 Au32 165.42(6)
Au35 Au23 Au32 58.73(5)
Au27 Au23 Au32 113.24(6)
Au14 Au23 Au32 134.01(6)
Au29 Au23 Au32 59.08(5)
S24 Au37 S23 172.6(3)
S24 Au37 Au28 100.3(2)
S23 Au37 Au28 86.8(2)
S24 Au37 Au34 96.4(2)
S23 Au37 Au34 89.5(2)
Au28 Au37 Au34 54.95(4)
S24 Au37 Au33 47.5(2)
S23 Au37 Au33 139.9(2)
Au28 Au37 Au33 56.50(4)
Au34 Au37 Au33 57.55(4)
S12 Au10 Au17 100.9(2)
S12 Au10 Au13 161.0(2)
Au17 Au10 Au13 60.14(5)
S12 Au10 Au4 136.6(2)
Au17 Au10 Au4 108.61(5)
Au13 Au10 Au4 58.82(4)
S12 Au10 Au5 134.7(2)
Au17 Au10 Au5 107.42(6)
Au13 Au10 Au5 57.16(4)
Au4 Au10 Au5 64.20(5)
S12 Au10 Au15 112.5(2)
Au17 Au10 Au15 59.84(5)
Au13 Au10 Au15 57.79(4)
Au4 Au10 Au15 109.68(6)
Au5 Au10 Au15 58.03(5)
S12 Au10 Au14 116.5(2)
Au17 Au10 Au14 59.00(4)
Au13 Au10 Au14 57.57(4)
Au4 Au10 Au14 59.03(5)
Au5 Au10 Au14 108.26(5)
Au15 Au10 Au14 105.77(5)
S12 Au10 Au2 88.4(2)
Au17 Au10 Au2 170.65(6)
Au13 Au10 Au2 110.51(6)
Au4 Au10 Au2 63.77(5)
Au5 Au10 Au2 64.88(5)
Au15 Au10 Au2 116.31(6)
Au14 Au10 Au2 117.09(6)
S12 Au10 Au7 78.9(2)
Au17 Au10 Au7 113.73(6)
Au13 Au10 Au7 109.61(5)
Au4 Au10 Au7 60.52(5)
Au5 Au10 Au7 118.48(6)
Au15 Au10 Au7 167.26(5)
Au14 Au10 Au7 62.69(5)
Au2 Au10 Au7 68.14(5)
S12 Au10 Au20 43.7(2)
Au17 Au10 Au20 58.03(4)
Au13 Au10 Au20 117.91(5)
Au4 Au10 Au20 141.18(6)
Au5 Au10 Au20 151.37(6)
Au15 Au10 Au20 94.62(5)
Au14 Au10 Au20 85.91(5)
Au2 Au10 Au20 131.25(6)
Au7 Au10 Au20 90.06(5)
S9 Au8 S8 171.3(3)
S9 Au8 Au5 97.2(2)
S8 Au8 Au5 91.5(2)
S9 Au8 Au11 93.40(19)
S8 Au8 Au11 91.6(2)
Au5 Au8 Au11 52.38(4)
S9 Au8 Au15 46.4(2)
S8 Au8 Au15 141.5(2)
Au5 Au8 Au15 53.97(4)
Au11 Au8 Au15 55.23(4)
S21 Au35 Au26 153.0(2)
S21 Au35 Au29 144.9(2)
Au26 Au35 Au29 60.68(5)
S21 Au35 Au23 130.1(3)
Au26 Au35 Au23 59.58(5)
Au29 Au35 Au23 64.36(5)
S21 Au35 Au27 101.5(2)
Au26 Au35 Au27 59.04(4)
Au29 Au35 Au27 111.97(6)
Au23 Au35 Au27 59.99(5)
S21 Au35 Au34 119.8(3)
Au26 Au35 Au34 57.18(5)
Au29 Au35 Au34 61.01(5)
Au23 Au35 Au34 110.04(6)
Au27 Au35 Au34 106.12(6)
S21 Au35 Au32 90.2(3)
Au26 Au35 Au32 115.32(6)
Au29 Au35 Au32 64.50(5)
Au23 Au35 Au32 67.66(5)
Au27 Au35 Au32 119.98(6)
Au34 Au35 Au32 118.06(6)
S21 Au35 Au33 97.8(2)
Au26 Au35 Au33 56.26(4)
Au29 Au35 Au33 109.39(6)
Au23 Au35 Au33 104.48(6)
Au27 Au35 Au33 55.42(4)
Au34 Au35 Au33 60.28(5)
Au32 Au35 Au33 171.37(6)
S21 Au35 Au38 86.1(2)
Au26 Au35 Au38 110.60(6)
Au29 Au35 Au38 62.72(5)
Au23 Au35 Au38 121.44(6)
Au27 Au35 Au38 168.21(7)
Au34 Au35 Au38 62.12(5)
Au32 Au35 Au38 68.42(5)
Au33 Au35 Au38 115.04(6)
S21 Au35 Au36 45.8(2)
Au26 Au35 Au36 108.24(6)
Au29 Au35 Au36 168.88(7)
Au23 Au35 Au36 111.90(6)
Au27 Au35 Au36 59.10(4)
Au34 Au35 Au36 113.30(6)
Au32 Au35 Au36 124.86(7)
Au33 Au35 Au36 60.57(5)
Au38 Au35 Au36 124.57(6)
S23 Au31 S22 171.3(3)
S23 Au31 Au34 90.3(2)
S22 Au31 Au34 98.3(2)
S23 Au31 Au25 138.4(2)
S22 Au31 Au25 48.9(2)
Au34 Au31 Au25 55.86(4)
S23 Au31 Au28 84.8(2)
S22 Au31 Au28 100.1(2)
Au34 Au31 Au28 54.48(4)
Au25 Au31 Au28 56.82(4)
S20 Au30 S19 172.6(3)
S20 Au30 Au33 93.1(2)
S19 Au30 Au33 93.9(2)
S20 Au30 Au27 83.4(2)
S19 Au30 Au27 98.8(2)
Au33 Au30 Au27 53.43(4)
S20 Au30 Au24 137.8(2)
S19 Au30 Au24 46.9(2)
Au33 Au30 Au24 53.33(4)
Au27 Au30 Au24 56.92(4)
S8 Au3 S7 171.1(3)
S8 Au3 Au11 96.2(2)
S7 Au3 Au11 92.5(2)
S8 Au3 Au5 88.8(2)
S7 Au3 Au5 98.0(2)
Au11 Au3 Au5 53.05(4)
S8 Au3 Au6 142.5(2)
S7 Au3 Au6 45.9(2)
Au11 Au3 Au6 54.37(4)
Au5 Au3 Au6 55.77(4)
S18 Au34 Au26 155.1(3)
S18 Au34 Au28 143.7(2)
Au26 Au34 Au28 59.72(5)
S18 Au34 Au25 131.4(3)
Au26 Au34 Au25 58.50(4)
Au28 Au34 Au25 62.67(5)
S18 Au34 Au29 103.7(2)
Au26 Au34 Au29 59.09(4)
Au28 Au34 Au29 110.56(6)
Au25 Au34 Au29 59.44(5)
S18 Au34 Au35 98.3(3)
Au26 Au34 Au35 57.66(5)
Au28 Au34 Au35 110.10(6)
Au25 Au34 Au35 104.92(6)
Au29 Au34 Au35 56.35(5)
S18 Au34 Au33 120.3(3)
Au26 Au34 Au33 56.78(4)
Au28 Au34 Au33 60.43(5)
Au25 Au34 Au33 108.22(5)
Au29 Au34 Au33 106.54(6)
Au35 Au34 Au33 61.36(5)
S18 Au34 Au31 91.2(3)
Au26 Au34 Au31 111.92(6)
Au28 Au34 Au31 64.21(5)
Au25 Au34 Au31 63.41(5)
Au29 Au34 Au31 114.70(6)
Au35 Au34 Au31 168.23(6)
Au33 Au34 Au31 119.21(6)
S18 Au34 Au37 85.7(2)
Au26 Au34 Au37 109.83(5)
Au28 Au34 Au37 61.87(5)
Au25 Au34 Au37 118.81(6)
Au29 Au34 Au37 168.55(6)
Au35 Au34 Au37 116.53(6)
Au33 Au34 Au37 62.57(4)
Au31 Au34 Au37 70.86(5)
S18 Au34 Au38 45.6(2)
Au26 Au34 Au38 110.80(6)
Au28 Au34 Au38 170.52(7)
Au25 Au34 Au38 113.09(6)
Au29 Au34 Au38 61.24(5)
Au35 Au34 Au38 61.89(5)
Au33 Au34 Au38 115.76(6)
Au31 Au34 Au38 122.58(6)
Au37 Au34 Au38 125.35(6)
S17 Au38 S18 171.9(3)
S17 Au38 Au29 86.3(3)
S18 Au38 Au29 100.2(2)
S17 Au38 Au35 92.9(3)
S18 Au38 Au35 94.8(2)
Au29 Au38 Au35 52.71(4)
S17 Au38 Au34 140.0(3)
S18 Au38 Au34 47.7(2)
Au29 Au38 Au34 55.54(4)
Au35 Au38 Au34 55.99(4)
S13 Au20 S12 168.8(3)
S13 Au20 Au17 94.3(2)
S12 Au20 Au17 96.2(2)
S13 Au20 Au10 145.5(2)
S12 Au20 Au10 45.5(2)
Au17 Au20 Au10 51.39(4)
S5 Au2 S4 169.4(3)
S5 Au2 Au10 96.0(3)
S4 Au2 Au10 93.9(2)
S5 Au2 Au4 86.6(2)
S4 Au2 Au4 102.3(2)
Au10 Au2 Au4 55.08(4)
S5 Au2 Au5 143.2(3)
S4 Au2 Au5 47.1(2)
Au10 Au2 Au5 56.34(5)
Au4 Au2 Au5 58.31(4)
S5 Au7 S6 172.3(3)
S5 Au7 Au4 87.0(3)
S6 Au7 Au4 94.3(2)
S5 Au7 Au10 90.3(3)
S6 Au7 Au10 96.6(2)
Au4 Au7 Au10 53.15(4)
S5 Au7 Au14 137.5(3)
S6 Au7 Au14 46.9(2)
Au4 Au7 Au14 53.83(4)
Au10 Au7 Au14 54.75(4)
S2 Au9 S3 173.8(3)
S2 Au9 Au6 90.6(2)
S3 Au9 Au6 95.5(2)
S2 Au9 Au12 86.4(2)
S3 Au9 Au12 97.3(2)
Au6 Au9 Au12 52.96(4)
S2 Au9 Au16 138.7(2)
S3 Au9 Au16 46.8(2)
Au6 Au9 Au16 54.69(4)
Au12 Au9 Au16 55.82(4)
S17 Au32 S16 171.4(3)
S17 Au32 Au35 95.7(3)
S16 Au32 Au35 92.6(2)
S17 Au32 Au29 85.8(3)
S16 Au32 Au29 97.4(2)
Au35 Au32 Au29 53.72(4)
S17 Au32 Au23 139.9(3)
S16 Au32 Au23 46.0(2)
Au35 Au32 Au23 53.61(4)
Au29 Au32 Au23 55.93(4)
S20 Au36 S21 172.8(3)
S20 Au36 Au27 86.1(2)
S21 Au36 Au27 99.7(2)
S20 Au36 Au33 90.8(3)
S21 Au36 Au33 96.1(2)
Au27 Au36 Au33 53.64(4)
S20 Au36 Au35 140.2(2)
S21 Au36 Au35 46.7(2)
Au27 Au36 Au35 56.31(4)
Au33 Au36 Au35 57.77(4)
S2 Au1 S1 171.7(4)
S2 Au1 Au6 94.0(2)
S1 Au1 Au6 88.0(3)
S2 Au1 Au12 87.7(2)
S1 Au1 Au12 99.9(3)
Au6 Au1 Au12 54.65(4)
S2 Au1 Au4 140.4(2)
S1 Au1 Au4 46.4(3)
Au6 Au1 Au4 57.09(4)
Au12 Au1 Au4 54.17(4)
S11 Au22 S10 170.5(3)
S11 Au22 Au19 93.7(2)
S10 Au22 Au19 95.8(2)
S11 Au22 Au12 144.9(2)
S10 Au22 Au12 44.5(2)
Au19 Au22 Au12 51.58(4)
C169 S22 Au31 104.3(11)
C169 S22 Au25 109.1(10)
Au31 S22 Au25 84.7(3)
C177 S23 Au37 103.6(11)
C177 S23 Au31 105.6(11)
Au37 S23 Au31 103.3(4)
C121 S16 Au32 102.8(11)
C121 S16 Au23 105.1(11)
Au32 S16 Au23 90.0(3)
C113 S15 Au21 101.3(12)
C113 S15 Au28 109.6(12)
Au21 S15 Au28 95.0(3)
C41 S6 Au7 101.8(11)
C41 S6 Au14 111.5(11)
Au7 S6 Au14 88.0(3)
C65 S9 Au8 102.5(11)
C65 S9 Au15 107.4(10)
Au8 S9 Au15 89.2(3)
C89 S12 Au20 102.4(13)
C89 S12 Au10 107.5(13)
Au20 S12 Au10 90.8(3)
C105 S14 Au21 108.3(11)
C105 S14 Au11 109.0(13)
Au21 S14 Au11 93.4(3)
C49 S7 Au3 104.0(10)
C49 S7 Au6 112.7(10)
Au3 S7 Au6 89.4(3)
C145 S19 Au30 103.3(12)
C145 S19 Au24 103.5(10)
Au30 S19 Au24 88.3(3)
C9 S2 Au9 105.3(12)
C9 S2 Au1 102.2(10)
Au9 S2 Au1 101.5(3)
C153 S20 Au36 105.3(12)
C153 S20 Au30 107.0(12)
Au36 S20 Au30 102.4(4)
C185 S24 Au37 104.3(13)
C185 S24 Au33 108.4(12)
Au37 S24 Au33 87.1(3)
C97 S13 Au20 106.1(12)
C97 S13 Au27 106.0(12)
Au20 S13 Au27 93.7(3)
C161 S21 Au36 106.2(13)
C161 S21 Au35 109.9(13)
Au36 S21 Au35 87.5(3)
C33 S5 Au2 103.2(16)
C33 S5 Au7 109.9(14)
Au2 S5 Au7 100.6(4)
C25 S4 Au2 106.1(15)
C25 S4 Au5 107.5(14)
Au2 S4 Au5 87.6(3)
C57 S8 Au3 106.1(11)
C57 S8 Au8 99.6(11)
Au3 S8 Au8 98.7(3)
C129 S17 Au38 100.4(16)
C129 S17 Au32 105.3(15)
Au38 S17 Au32 100.0(4)
C73 S10 Au22 104.4(18)
C73 S10 Au12 107.9(16)
Au22 S10 Au12 92.9(3)
C137 S18 Au38 101.3(15)
C137 S18 Au34 103.6(14)
Au38 S18 Au34 86.7(3)
C81 S11 Au22 104.6(13)
C81 S11 Au29 105.2(13)
Au22 S11 Au29 95.3(3)
C17 S3 Au9 106.5(16)
C17 S3 Au16 108.8(14)
Au9 S3 Au16 87.6(3)
C90 C89 S12 112(3)
C90 C89 H89A 109.1
S12 C89 H89A 109.1
C90 C89 H89B 109.2
S12 C89 H89B 109.2
H89A C89 H89B 107.9
C138 C137 S18 119(4)
C138 C137 H13A 107.6
S18 C137 H13A 107.6
C138 C137 H13B 107.4
S18 C137 H13B 107.5
H13A C137 H13B 107.0
C89 C90 C91 111(4)
C89 C90 H90A 109.5
C91 C90 H90A 109.5
C89 C90 H90B 109.4
C91 C90 H90B 109.4
H90A C90 H90B 108.0
C96 C91 C92 110(5)
C96 C91 C90 126(4)
C92 C91 C90 123(5)
C178 C177 S23 110(2)
C178 C177 H17A 109.7
S23 C177 H17A 109.7
C178 C177 H17B 109.8
S23 C177 H17B 109.8
H17A C177 H17B 108.2
C105 C106 C107 112(4)
C105 C106 H10A 109.0
C107 C106 H10A 109.0
C105 C106 H10B 109.2
C107 C106 H10B 109.2
H10A C106 H10B 107.8
C161 C162 C163 113(4)
C161 C162 H16A 109.0
C163 C162 H16A 109.1
C161 C162 H16B 109.1
C163 C162 H16B 109.0
H16A C162 H16B 107.8
C26 C25 S4 115(3)
C26 C25 H25A 108.6
S4 C25 H25A 108.6
C26 C25 H25B 108.5
S4 C25 H25B 108.4
H25A C25 H25B 107.5
C10 C9 S2 111(2)
C10 C9 H9A 109.4
S2 C9 H9A 109.4
C10 C9 H9B 109.5
S2 C9 H9B 109.5
H9A C9 H9B 108.0
C1 S1 Au1 103.8(18)
C1 S1 Au4 108.0(18)
Au1 S1 Au4 88.7(4)
C32 C27 C28 122(5)
C32 C27 C26 113(4)
C28 C27 C26 125(4)
C27 C26 C25 113(3)
C27 C26 H26A 109.0
C25 C26 H26A 109.1
C27 C26 H26B 109.1
C25 C26 H26B 108.9
H26A C26 H26B 107.8
C12 C11 C16 116(6)
C12 C11 C10 126(5)
C16 C11 C10 117(5)
C9 C10 C11 110(3)
C9 C10 H10C 109.7
C11 C10 H10C 109.6
C9 C10 H10D 109.6
C11 C10 H10D 109.7
H10C C10 H10D 108.1
C11 C16 C15 124(6)
C11 C16 H16 118.0
C15 C16 H16 117.9
C14 C13 C12 114(8)
C14 C13 H13 123.4
C12 C13 H13 123.0
C13 C14 C15 130(8)
C13 C14 H14 114.8
C15 C14 H14 115.0
C14 C15 C16 109(7)
C14 C15 H15 125.5
C16 C15 H15 125.4
C51 C50 C49 112(3)
C51 C50 H50A 109.2
C49 C50 H50A 109.2
C51 C50 H50B 109.3
C49 C50 H50B 109.2
H50A C50 H50B 107.9
C56 C51 C52 115(4)
C56 C51 C50 123(4)
C52 C51 C50 122(4)
C50 C49 S7 111(2)
C50 C49 H49A 109.5
S7 C49 H49A 109.5
C50 C49 H49B 109.6
S7 C49 H49B 109.6
H49A C49 H49B 108.1
C51 C56 C55 116(4)
C51 C56 H56 122.1
C55 C56 H56 122.1
C54 C53 C52 117(6)
C54 C53 H53 121.6
C52 C53 H53 121.8
C34 C33 S5 110(4)
C34 C33 H33A 109.8
S5 C33 H33A 109.7
C34 C33 H33B 109.8
S5 C33 H33B 109.8
H33A C33 H33B 108.2
C100 C99 C104 118(4)
C100 C99 C98 124(4)
C104 C99 C98 118(4)
C101 C100 C99 135(5)
C101 C100 H100 112.3
C99 C100 H100 112.5
C98 C97 S13 108(2)
C98 C97 H97A 110.2
S13 C97 H97A 110.2
C98 C97 H97B 110.2
S13 C97 H97B 110.2
H97A C97 H97B 108.5
C99 C104 C103 114(5)
C99 C104 H104 122.8
C103 C104 H104 122.9
C99 C98 C97 117(3)
C99 C98 H98A 108.0
C97 C98 H98A 107.9
C99 C98 H98B 108.0
C97 C98 H98B 107.9
H98A C98 H98B 107.2
C188 C187 C192 123(4)
C188 C187 C186 120(4)
C192 C187 C186 116(3)
C189 C188 C187 115(5)
C189 C188 H188 122.7
C187 C188 H188 122.6
C186 C185 S24 115(3)
C186 C185 H18A 108.5
S24 C185 H18A 108.5
C186 C185 H18B 108.6
S24 C185 H18B 108.6
H18A C185 H18B 107.5
C185 C186 C187 114(3)
C185 C186 H18C 108.7
C187 C186 H18C 108.8
C185 C186 H18D 108.8
C187 C186 H18D 108.8
H18C C186 H18D 107.7
C162 C161 S21 116(3)
C162 C161 H16C 108.3
S21 C161 H16C 108.3
C162 C161 H16D 108.3
S21 C161 H16D 108.3
H16C C161 H16D 107.4
C179 C178 C177 114(3)
C179 C178 H17C 108.8
C177 C178 H17C 108.8
C179 C178 H17D 108.7
C177 C178 H17D 108.8
H17C C178 H17D 107.7
C184 C179 C180 116(5)
C184 C179 C178 121(4)
C180 C179 C178 122(4)
C170 C169 S22 119(3)
C170 C169 H16E 107.5
S22 C169 H16E 107.4
C170 C169 H16F 107.4
S22 C169 H16F 107.5
H16E C169 H16F 107.0
C171 C172 C173 122(5)
C171 C172 H172 119.1
C173 C172 H172 119.0
C172 C171 C176 121(4)
C172 C171 C170 116(4)
C176 C171 C170 122(4)
C174 C173 C172 114(5)
C174 C173 H173 123.2
C172 C173 H173 123.1
C171 C170 C169 124(4)
C171 C170 H17E 106.3
C169 C170 H17E 106.3
C171 C170 H17F 106.1
C169 C170 H17F 106.2
H17E C170 H17F 106.4
C175 C176 C171 118(5)
C175 C176 H176 120.8
C171 C176 H176 120.7
C108 C107 C112 115(6)
C108 C107 C106 115(6)
C112 C107 C106 130(5)
C122 C121 S16 110(2)
C100 C101 C102 109(6)
C100 C101 H101 125.4
C102 C101 H101 125.5
C103 C102 C101 122(6)
C103 C102 H102 118.9
C101 C102 H102 118.6
C102 C103 C104 121(6)
C102 C103 H103 119.8
C104 C103 H103 119.6
C147 C148 C149 121(4)
C147 C148 H148 119.4
C149 C148 H148 119.3
C150 C149 C148 112(4)
C150 C149 H149 124.0
C148 C149 H149 124.0
C146 C145 S19 114(3)
C146 C145 H14A 108.7
S19 C145 H14A 108.7
C146 C145 H14B 108.7
S19 C145 H14B 108.8
H14A C145 H14B 107.6
C152 C147 C148 119(4)
C152 C147 C146 123(4)
C148 C147 C146 117(4)
C147 C146 C145 113(3)
C147 C146 H14C 109.0
C145 C146 H14C 109.0
C147 C146 H14D 109.0
C145 C146 H14D 109.0
H14C C146 H14D 107.8
C147 C152 C151 123(5)
C147 C152 H152 118.5
C151 C152 H152 118.7
C149 C150 C151 128(6)
C149 C150 H150 116.0
C151 C150 H150 116.1
C91 C92 C93 122(7)
C91 C92 H92 118.8
C93 C92 H92 118.7
C36 C35 C34 103(6)
C36 C35 C40 145(6)
C34 C35 C40 110(6)
C33 C34 C35 123(5)
C33 C34 H34A 106.7
C35 C34 H34A 106.9
C33 C34 H34B 106.6
C35 C34 H34B 106.5
H34A C34 H34B 106.6
C38 C39 C40 133(7)
C38 C39 H39 113.5
C40 C39 H39 114.0
C35 C36 C37 125(7)
C35 C36 H36 117.2
C37 C36 H36 117.5
C35 C40 C39 90(7)
C35 C40 H40 134.9
C39 C40 H40 135.2
C30 C31 C32 101(6)
C30 C31 H31 129.4
C32 C31 H31 130.1
C29 C30 C31 151(9)
C29 C30 H30 104.2
C31 C30 H30 104.9
C29 C28 C27 126(6)
C29 C28 H28 117.4
C27 C28 H28 116.7
C27 C32 C31 113(5)
C27 C32 H32 123.7
C31 C32 H32 123.2
C30 C29 C28 107(7)
C30 C29 H29 127.1
C28 C29 H29 126.2
C191 C190 C189 128(6)
C191 C190 H190 116.1
C189 C190 H190 116.1
C191 C192 C187 119(4)
C191 C192 H192 120.4
C187 C192 H192 120.4
C190 C191 C192 115(5)
C190 C191 H191 122.5
C192 C191 H191 122.4
C188 C189 C190 119(6)
C188 C189 H189 120.4
C190 C189 H189 120.5
C159 C155 C154 108(4)
C159 C155 C156 118(5)
C154 C155 C156 134(4)
C154 C153 S20 106(3)
C154 C153 H15A 110.5
S20 C153 H15A 110.5
C154 C153 H15B 110.6
S20 C153 H15B 110.6
H15A C153 H15B 108.7
C155 C154 C153 107(4)
C155 C154 H15C 110.3
C153 C154 H15C 110.4
C155 C154 H15D 110.4
C153 C154 H15D 110.4
H15C C154 H15D 108.6
C11 C12 C13 126(7)
C11 C12 H12 117.2
C13 C12 H12 117.2
C3 C2 C1 109(4)
C3 C2 H2A 109.9
C1 C2 H2A 110.0
C3 C2 H2B 109.8
C1 C2 H2B 109.6
H2A C2 H2B 108.3
C8 C3 C4 116(4)
C8 C3 C2 126(4)
C4 C3 C2 119(4)
C2 C1 S1 101(3)
C2 C1 H1A 111.7
S1 C1 H1A 111.5
C2 C1 H1B 111.6
S1 C1 H1B 111.5
H1A C1 H1B 109.3
C5 C4 C3 117(5)
C5 C4 H4 121.6
C3 C4 H4 121.4
C6 C7 C8 126(6)
C6 C7 H7 117.1
C8 C7 H7 117.0
C3 C8 C7 119(4)
C3 C8 H8 120.3
C7 C8 H8 120.3
C5 C6 C7 115(7)
C5 C6 H6 122.5
C7 C6 H6 122.3
C6 C5 C4 126(7)
C6 C5 H5 116.9
C4 C5 H5 116.9
C48 C43 C44 113(4)
C48 C43 C42 125(4)
C44 C43 C42 121(4)
C42 C41 S6 116(3)
C42 C41 H41A 108.4
S6 C41 H41A 108.3
C42 C41 H41B 108.3
S6 C41 H41B 108.4
H41A C41 H41B 107.4
C43 C48 C47 130(5)
C43 C48 H48 115.2
C47 C48 H48 115.2
C43 C42 C41 116(3)
C43 C42 H42A 108.2
C41 C42 H42A 108.2
C43 C42 H42B 108.3
C41 C42 H42B 108.3
H42A C42 H42B 107.4
C58 C57 S8 109(3)
C58 C57 H57A 109.9
S8 C57 H57A 109.8
C58 C57 H57B 109.8
S8 C57 H57B 109.8
H57A C57 H57B 108.3
C57 C58 C59 111(3)
C57 C58 H58A 109.5
C59 C58 H58A 109.5
C57 C58 H58B 109.5
C59 C58 H58B 109.6
H58A C58 H58B 108.1
C20 C19 C24 123(5)
C20 C19 C18 119(5)
C24 C19 C18 118(4)
C21 C22 C23 134(7)
C21 C22 H22 111.4
C23 C22 H22 114.6
C18 C17 S3 118(3)
C18 C17 H17G 107.9
S3 C17 H17G 107.8
C18 C17 H17H 107.9
S3 C17 H17H 107.8
H17G C17 H17H 107.2
C152 C151 C150 116(6)
C152 C151 H151 122.0
C150 C151 H151 122.1
C17 C18 C19 120(4)
C17 C18 H18E 107.6
C19 C18 H18E 107.3
C17 C18 H18F 107.3
C19 C18 H18F 107.5
H18E C18 H18F 107.0
C19 C24 C23 115(4)
C19 C24 H24 123.0
C23 C24 H24 122.0
C131 C130 C129 118(5)
C131 C130 H13C 107.8
C129 C130 H13C 107.8
C131 C130 H13D 107.7
C129 C130 H13D 107.7
H13C C130 H13D 107.1
C130 C129 S17 107(3)
C130 C129 H12A 110.4
S17 C129 H12A 110.3
C130 C129 H12B 110.3
S17 C129 H12B 110.3
H12A C129 H12B 108.6
C136 C131 C132 119(7)
C136 C131 C130 129(7)
C132 C131 C130 111(6)
C135 C134 C133 116(10)
C135 C134 H134 122.0
C133 C134 H134 122.4
C131 C136 C135 121(9)
C131 C136 H136 119.7
C135 C136 H136 119.6
C131 C132 C133 108(7)
C131 C132 H132 126.1
C133 C132 H132 125.9
C134 C133 C132 125(9)
C134 C133 H133 117.4
C132 C133 H133 117.2
C181 C182 C183 130(6)
C181 C182 H182 115.2
C183 C182 H182 115.2
C179 C184 C183 125(5)
C179 C184 H184 117.4
C183 C184 H184 117.4
C182 C183 C184 109(6)
C182 C183 H183 125.6
C184 C183 H183 125.6
C140 C139 C138 128(7)
C140 C139 C144 123(7)
C138 C139 C144 102(6)
C137 C138 C139 114(6)
C137 C138 H13E 108.6
C139 C138 H13E 108.6
C137 C138 H13F 108.7
C139 C138 H13F 108.7
H13E C138 H13F 107.6
C166 C167 C168 123(8)
C166 C167 H167 118.4
C168 C167 H167 118.4
C165 C166 C167 132(10)
C165 C166 H166 114.1
C167 C166 H166 114.0
C116 C115 C120 113(3)
C116 C115 C114 124(3)
C120 C115 C114 122(3)
C115 C116 C117 125(4)
C115 C116 H116 117.7
C117 C116 H116 117.7
C114 C113 S15 108(2)
C113 C114 C115 111(3)
C68 C67 C72 117(4)
C68 C67 C66 121(4)
C72 C67 C66 122(4)
C66 C65 S9 110(2)
C66 C65 H65A 109.6
S9 C65 H65A 109.6
C66 C65 H65B 109.6
S9 C65 H65B 109.6
H65A C65 H65B 108.1
C67 C72 C71 120(5)
C67 C72 H72 119.7
C71 C72 H72 119.8
C67 C66 C65 113(3)
C67 C66 H66A 109.1
C65 C66 H66A 109.1
C67 C66 H66B 109.0
C65 C66 H66B 109.1
H66A C66 H66B 107.8
C82 C81 S11 106(4)
C82 C81 H81A 110.7
S11 C81 H81A 110.4
C82 C81 H81B 110.5
S11 C81 H81B 110.5
H81A C81 H81B 108.6
C36 C37 C38 101(6)
C36 C37 H37 129.6
C38 C37 H37 129.5
C39 C38 C37 124(6)
C39 C38 H38 117.9
C37 C38 H38 118.4
C155 C159 C158 107(5)
C159 C158 C157 116(5)
C158 C157 C156 105(4)
C155 C156 C157 93(4)
C45 C46 C47 122(5)
C45 C46 H46 119.2
C47 C46 H46 119.3
C46 C47 C48 115(5)
C46 C47 H47 122.3
C48 C47 H47 122.4
C46 C45 C44 117(5)
C46 C45 H45 121.3
C44 C45 H45 121.4
C43 C44 C45 123(4)
C43 C44 H44 118.6
C45 C44 H44 118.7
C74 C73 S10 111(5)
C67 C68 C69 122(4)
C67 C68 H68 119.0
C69 C68 H68 119.0
C70 C69 C68 116(5)
C70 C69 H69 121.9
C68 C69 H69 121.9
C71 C70 C69 126(6)
C71 C70 H70 117.2
C69 C70 H70 117.1
C70 C71 C72 118(5)
C70 C71 H71 120.9
C72 C71 H71 121.0
C119 C118 C117 128(6)
C119 C118 H118 115.9
C117 C118 H118 116.0
C118 C119 C120 124(7)
C118 C119 H119 118.3
C120 C119 H119 118.1
C116 C117 C118 111(5)
C116 C117 H117 124.5
C118 C117 H117 124.5
C119 C120 C115 119(5)
C119 C120 H120 120.5
C115 C120 H120 120.3
C95 C94 C93 127(10)
C95 C94 H94 116.8
C93 C94 H94 116.2
C91 C96 C95 132(5)
C91 C96 H96 113.9
C95 C96 H96 113.9
C94 C93 C92 116(9)
C94 C93 H93 122.0
C92 C93 H93 121.5
C94 C95 C96 110(7)
C94 C95 H95 125.1
C96 C95 H95 125.1
C181 C180 C179 118(5)
C181 C180 H180 120.9
C179 C180 H180 120.8
C182 C181 C180 121(6)
C182 C181 H181 119.7
C180 C181 H181 119.7
C168 C163 C164 119(7)
C168 C163 C162 125(6)
C164 C163 C162 116(5)
C166 C165 C164 106(10)
C166 C165 H165 127.0
C164 C165 H165 127.4
C163 C168 C167 114(7)
C163 C168 H168 122.8
C167 C168 H168 123.1
C163 C164 C165 125(7)
C163 C164 H164 117.8
C165 C164 H164 117.6
C63 C64 C59 115(5)
C63 C64 H64 122.4
C59 C64 H64 122.3
C62 C63 C64 123(6)
C62 C63 H63 118.7
C64 C63 H63 118.6
C60 C59 C64 123(5)
C60 C59 C58 115(4)
C64 C59 C58 121(4)
C59 C60 C61 116(5)
C59 C60 H60 122.2
C61 C60 H60 122.2
C88 C83 C82 127(10)
C88 C83 C84 115(10)
C82 C83 C84 116(7)
C83 C84 C85 98(7)
C81 C82 C83 114(6)
C81 C82 H82A 108.9
C83 C82 H82A 108.8
C81 C82 H82B 109.0
C83 C82 H82B 108.3
H82A C82 H82B 107.6
C53 C54 C55 125(6)
C53 C54 H54 117.5
C55 C54 H54 117.4
C53 C52 C51 124(5)
C53 C52 H52 117.9
C51 C52 H52 117.9
C54 C55 C56 122(5)
C54 C55 H55 119.1
C56 C55 H55 119.2
C174 C175 C176 121(5)
C174 C175 H175 119.6
C176 C175 H175 119.5
C175 C174 C173 123(6)
C175 C174 H174 118.4
C173 C174 H174 118.3
C110 C109 C108 124(10)
C110 C109 H109 117.7
C108 C109 H109 118.6
C110 C111 C112 108(8)
C110 C111 H111 126.0
C112 C111 H111 125.8
C111 C110 C109 131(10)
C111 C110 C112 39(5)
C109 C110 C112 92(9)
C111 C110 H110 114.3
C109 C110 H110 114.8
C112 C110 H110 153.1
C107 C108 C109 108(8)
C107 C108 H108 126.0
C109 C108 H108 125.5
C107 C112 C111 134(6)
C107 C112 C110 101(4)
C111 C112 C110 33(4)
C107 C112 H112 113.0
C111 C112 H112 113.4
C110 C112 H112 146.3
C141 C142 C143 138(9)
C141 C142 H142 110.8
C143 C142 H142 111.3
C143 C144 C139 118(7)
C143 C144 H144 120.6
C139 C144 H144 121.0
C144 C143 C142 105(7)
C144 C143 H143 127.8
C142 C143 H143 127.1
C139 C140 C141 116(8)
C139 C140 H140 121.5
C141 C140 H140 122.2
C142 C141 C140 112(9)
C142 C141 H141 124.3
C140 C141 H141 123.7
C62 C61 C60 117(5)
C62 C61 H61 121.6
C60 C61 H61 121.6
C63 C62 C61 125(6)
C63 C62 H62 117.4
C61 C62 H62 117.5
C86 C85 C84 97(10)
C106 C105 S14 111(3)
C106 C105 H10E 109.6
S14 C105 H10E 109.6
C106 C105 H10F 109.5
S14 C105 H10F 109.5
H10E C105 H10F 108.1
C75 C76 C74 27(6)
C22 C21 C20 119(7)
C22 C21 H21 122.3
C20 C21 H21 119.1
C22 C23 C24 111(5)
C22 C23 H23 123.3
C24 C23 H23 125.4
C73 C74 C75 117(7)
C73 C74 C76 97(7)
C75 C74 C76 34(6)
C21 C20 C19 117(7)
C21 C20 H20 122.4
C19 C20 H20 120.3
C74 C75 C76 119(10)

loop_
_geom_bond_atom_site_label_1
_geom_bond_atom_site_label_2
_geom_bond_distance
C135 C134 1.09(12)
C135 C136 1.38(12)
C135 H135 1.0805
Au26 Au34 2.7679(18)
Au26 Au33 2.7769(17)
Au26 Au35 2.7827(19)
Au26 Au25 2.7885(18)
Au26 Au24 2.7951(16)
Au26 Au17 2.7989(18)
Au26 Au28 2.807(2)
Au26 Au19 2.8076(17)
Au26 Au23 2.817(2)
Au26 Au18 2.8177(19)
Au26 Au29 2.8207(17)
Au26 Au27 2.8301(18)
Au18 Au28 2.7795(18)
Au18 Au11 2.8068(18)
Au18 Au13 2.8084(18)
Au18 Au15 2.8232(17)
Au18 Au16 2.8383(17)
Au18 Au25 2.8520(17)
Au18 Au24 2.8882(17)
Au18 Au21 2.993(2)
Au18 Au19 3.2823(19)
Au18 Au17 3.298(2)
Au15 S9 2.381(8)
Au15 Au13 2.7967(16)
Au15 Au17 2.8687(19)
Au15 Au5 2.8774(18)
Au15 Au10 2.973(2)
Au15 Au24 2.9818(18)
Au15 Au11 3.0419(18)
Au15 Au8 3.286(2)
Au11 S14 2.373(9)
Au11 Au5 2.7945(19)
Au11 Au13 2.840(2)
Au11 Au6 2.9228(19)
Au11 Au16 2.9267(17)
Au11 Au3 3.1058(19)
Au11 Au8 3.2767(18)
Au12 S10 2.367(9)
Au12 Au19 2.7924(18)
Au12 Au13 2.8101(17)
Au12 Au6 2.831(2)
Au12 Au4 2.9084(19)
Au12 Au14 2.9580(19)
Au12 Au16 3.002(2)
Au12 Au1 3.125(2)
Au12 Au9 3.178(2)
Au12 Au22 3.373(2)
Au24 S19 2.391(8)
Au24 Au17 2.8547(19)
Au24 Au33 2.8578(19)
Au24 Au28 2.9060(18)
Au24 Au27 3.067(2)
Au24 Au30 3.2725(19)
Au13 Au5 2.7610(18)
Au13 Au4 2.7760(19)
Au13 Au16 2.7898(18)
Au13 Au17 2.7928(18)
Au13 Au6 2.7966(18)
Au13 Au19 2.7987(17)
Au13 Au14 2.800(2)
Au13 Au10 2.8064(18)
Au17 Au10 2.7669(18)
Au17 Au27 2.7717(18)
Au17 Au14 2.8454(18)
Au17 Au23 2.8672(18)
Au17 Au20 3.0037(19)
Au17 Au19 3.2752(17)
Au27 S13 2.390(9)
Au27 Au33 2.808(2)
Au27 Au23 2.9188(18)
Au27 Au35 2.9530(19)
Au27 Au36 3.046(2)
Au27 Au30 3.1595(19)
Au28 S15 2.369(10)
Au28 Au34 2.8670(19)
Au28 Au33 2.982(2)
Au28 Au25 3.0158(17)
Au28 Au37 3.0883(19)
Au28 Au31 3.1716(18)
Au16 S3 2.358(8)
Au16 Au19 2.829(2)
Au16 Au6 2.9432(19)
Au16 Au25 3.0279(19)
Au16 Au9 3.2342(18)
Au19 Au29 2.7822(19)
Au19 Au23 2.837(2)
Au19 Au14 2.8769(19)
Au19 Au25 2.880(2)
Au19 Au22 2.9979(18)
Au14 S6 2.382(9)
Au14 Au4 2.882(2)
Au14 Au23 2.9803(19)
Au14 Au10 2.9973(18)
Au14 Au7 3.261(2)
Au4 S1 2.361(11)
Au4 Au10 2.8460(18)
Au4 Au6 3.016(2)
Au4 Au5 3.086(2)
Au4 Au7 3.096(2)
Au4 Au2 3.114(2)
Au4 Au1 3.2575(19)
Au25 S22 2.398(9)
Au25 Au29 2.913(2)
Au25 Au34 2.9314(19)
Au25 Au31 3.167(2)
Au29 S11 2.376(9)
Au29 Au35 2.8018(19)
Au29 Au34 2.944(2)
Au29 Au23 3.029(2)
Au29 Au38 3.130(2)
Au29 Au32 3.137(2)
Au5 S4 2.359(9)
Au5 Au10 2.959(2)
Au5 Au6 3.0111(18)
Au5 Au8 3.036(2)
Au5 Au3 3.151(2)
Au5 Au2 3.218(2)
Au21 S15 2.290(9)
Au21 S14 2.313(8)
Au33 S24 2.367(8)
Au33 Au34 3.0491(18)
Au33 Au35 3.081(2)
Au33 Au30 3.0845(18)
Au33 Au36 3.172(2)
Au33 Au37 3.207(2)
Au6 S7 2.356(9)
Au6 Au1 3.041(2)
Au6 Au9 3.1725(18)
Au6 Au3 3.283(2)
Au23 S16 2.383(9)
Au23 Au35 2.884(2)
Au23 Au32 3.314(2)
Au37 S24 2.286(9)
Au37 S23 2.296(9)
Au37 Au34 3.125(2)
Au10 S12 2.382(9)
Au10 Au2 3.0399(19)
Au10 Au7 3.257(2)
Au10 Au20 3.339(2)
Au8 S9 2.299(9)
Au8 S8 2.307(10)
Au35 S21 2.335(9)
Au35 Au34 2.989(2)
Au35 Au32 3.063(2)
Au35 Au38 3.180(2)
Au35 Au36 3.2059(19)
Au31 S23 2.299(8)
Au31 S22 2.304(8)
Au31 Au34 3.090(2)
Au30 S20 2.297(10)
Au30 S19 2.305(9)
Au3 S8 2.299(9)
Au3 S7 2.312(9)
Au34 S18 2.361(9)
Au34 Au38 3.187(2)
Au38 S17 2.283(11)
Au38 S18 2.282(10)
Au20 S13 2.300(9)
Au20 S12 2.306(9)
Au2 S5 2.294(11)
Au2 S4 2.290(10)
Au7 S5 2.297(10)
Au7 S6 2.312(9)
Au9 S2 2.276(9)
Au9 S3 2.314(9)
Au32 S17 2.300(11)
Au32 S16 2.304(10)
Au36 S20 2.297(9)
Au36 S21 2.301(9)
Au1 S2 2.275(9)
Au1 S1 2.299(12)
Au22 S11 2.281(11)
Au22 S10 2.287(11)
S22 C169 1.85(3)
S23 C177 1.83(3)
S16 C121 1.88(3)
S15 C113 1.81(3)
S6 C41 1.81(3)
S9 C65 1.89(3)
S12 C89 1.81(4)
S14 C105 1.84(3)
S7 C49 1.91(3)
S19 C145 1.92(3)
S2 C9 1.89(3)
S20 C153 1.87(4)
S24 C185 1.84(3)
S13 C97 1.82(3)
S21 C161 1.77(4)
S5 C33 1.80(4)
S4 C25 1.87(4)
S8 C57 1.89(4)
S17 C129 1.85(4)
S10 C73 1.86(6)
S18 C137 2.02(4)
S11 C81 1.85(4)
S3 C17 1.74(4)
C89 C90 1.43(5)
C89 H89A 0.9700
C89 H89B 0.9700
C137 C138 1.34(6)
C137 H13A 0.9700
C137 H13B 0.9700
C90 C91 1.47(5)
C90 H90A 0.9700
C90 H90B 0.9700
C91 C96 1.32(5)
C91 C92 1.34(6)
C177 C178 1.56(4)
C177 H17A 0.9700
C177 H17B 0.9700
C106 C105 1.48(5)
C106 C107 1.50(6)
C106 H10A 0.9700
C106 H10B 0.9700
C162 C161 1.44(5)
C162 C163 1.52(6)
C162 H16A 0.9700
C162 H16B 0.9700
C25 C26 1.58(5)
C25 H25A 0.9700
C25 H25B 0.9700
C9 C10 1.49(4)
C9 H9A 0.9700
C9 H9B 0.9700
S1 C1 1.79(6)
C27 C32 1.34(6)
C27 C28 1.39(6)
C27 C26 1.43(5)
C26 H26A 0.9700
C26 H26B 0.9700
C11 C12 1.22(7)
C11 C16 1.34(6)
C11 C10 1.54(5)
C10 H10C 0.9700
C10 H10D 0.9700
C16 C15 1.54(7)
C16 H16 0.9300
C13 C14 1.27(8)
C13 C12 1.49(8)
C13 H13 0.9300
C14 C15 1.31(8)
C14 H14 0.9300
C15 H15 0.9300
C50 C51 1.50(5)
C50 C49 1.55(4)
C50 H50A 0.9700
C50 H50B 0.9700
C51 C56 1.32(4)
C51 C52 1.40(6)
C49 H49A 0.9700
C49 H49B 0.9700
C56 C55 1.49(6)
C56 H56 0.9300
C53 C54 1.21(5)
C53 C52 1.38(6)
C53 H53 0.9300
C33 C34 1.54(6)
C33 H33A 0.9700
C33 H33B 0.9700
C99 C100 1.30(5)
C99 C104 1.36(5)
C99 C98 1.46(5)
C100 C101 1.27(6)
C100 H100 0.9300
C97 C98 1.57(5)
C97 H97A 0.9700
C97 H97B 0.9700
C104 C103 1.49(6)
C104 H104 0.9300
C98 H98A 0.9700
C98 H98B 0.9700
C187 C188 1.38(5)
C187 C192 1.41(5)
C187 C186 1.57(5)
C188 C189 1.35(6)
C188 H188 0.9300
C185 C186 1.46(5)
C185 H18A 0.9700
C185 H18B 0.9700
C186 H18C 0.9700
C186 H18D 0.9700
C161 H16C 0.9700
C161 H16D 0.9700
C178 C179 1.52(5)
C178 H17C 0.9700
C178 H17D 0.9700
C179 C184 1.38(6)
C179 C180 1.44(6)
C169 C170 1.48(5)
C169 H16E 0.9700
C169 H16F 0.9700
C172 C171 1.32(5)
C172 C173 1.38(6)
C172 H172 0.9300
C171 C176 1.34(5)
C171 C170 1.43(5)
C173 C174 1.38(6)
C173 H173 0.9300
C170 H17E 0.9700
C170 H17F 0.9700
C176 C175 1.33(6)
C176 H176 0.9300
C107 C108 1.30(8)
C107 C112 1.34(5)
C121 C122 1.64(5)
C101 C102 1.47(7)
C101 H101 0.9300
C102 C103 1.31(7)
C102 H102 0.9300
C103 H103 0.9300
C148 C147 1.37(5)
C148 C149 1.42(5)
C148 H148 0.9300
C149 C150 1.30(6)
C149 H149 0.9300
C145 C146 1.56(5)
C145 H14A 0.9700
C145 H14B 0.9700
C147 C152 1.28(5)
C147 C146 1.49(5)
C146 H14C 0.9700
C146 H14D 0.9700
C152 C151 1.33(6)
C152 H152 0.9300
C150 C151 1.36(6)
C150 H150 0.9300
C92 C93 1.45(9)
C92 H92 0.9300
C35 C36 1.36(7)
C35 C34 1.51(7)
C35 C40 1.47(10)
C34 H34A 0.9700
C34 H34B 0.9700
C39 C38 1.42(7)
C39 C40 1.60(9)
C39 H39 0.9300
C36 C37 1.46(7)
C36 H36 0.9300
C40 H40 0.9300
C31 C30 1.31(7)
C31 C32 1.64(7)
C31 H31 0.9300
C30 C29 1.15(7)
C30 H30 0.9300
C28 C29 1.26(6)
C28 H28 0.9300
C32 H32 0.9300
C29 H29 0.9300
C190 C191 1.30(6)
C190 C189 1.37(6)
C190 H190 0.9300
C192 C191 1.35(5)
C192 H192 0.9300
C191 H191 0.9300
C189 H189 0.9300
C155 C159 1.43(6)
C155 C154 1.62(6)
C155 C156 1.64(7)
C153 C154 1.64(5)
C153 H15A 0.9700
C153 H15B 0.9700
C154 H15C 0.9700
C154 H15D 0.9700
C12 H12 0.9300
C2 C3 1.59(5)
C2 C1 1.76(6)
C2 H2A 0.9700
C2 H2B 0.9700
C3 C8 1.32(5)
C3 C4 1.43(6)
C1 H1A 0.9700
C1 H1B 0.9700
C4 C5 1.37(7)
C4 H4 0.9300
C7 C6 1.29(6)
C7 C8 1.36(5)
C7 H7 0.9300
C8 H8 0.9300
C6 C5 1.24(7)
C6 H6 0.9300
C5 H5 0.9300
C43 C48 1.25(5)
C43 C44 1.38(5)
C43 C42 1.46(5)
C41 C42 1.48(5)
C41 H41A 0.9700
C41 H41B 0.9700
C48 C47 1.40(5)
C48 H48 0.9300
C42 H42A 0.9700
C42 H42B 0.9700
C57 C58 1.52(5)
C57 H57A 0.9700
C57 H57B 0.9700
C58 C59 1.54(5)
C58 H58A 0.9700
C58 H58B 0.9700
C19 C20 1.32(6)
C19 C24 1.46(5)
C19 C18 1.48(5)
C22 C21 1.21(7)
C22 C23 1.34(6)
C22 H22 0.9300
C17 C18 1.44(5)
C17 H17G 0.9700
C17 H17H 0.9700
C151 H151 0.9300
C18 H18E 0.9700
C18 H18F 0.9700
C24 C23 1.43(6)
C24 H24 0.9300
C130 C131 1.54(7)
C130 C129 1.54(5)
C130 H13C 0.9700
C130 H13D 0.9700
C129 H12A 0.9700
C129 H12B 0.9700
C131 C136 1.36(9)
C131 C132 1.39(7)
C134 C133 1.34(11)
C134 H134 0.9300
C136 H136 0.9300
C132 C133 1.49(10)
C132 H132 0.9300
C133 H133 0.9300
C182 C181 1.23(6)
C182 C183 1.43(7)
C182 H182 0.9300
C184 C183 1.47(6)
C184 H184 0.9300
C183 H183 0.9300
C139 C140 1.29(8)
C139 C138 1.41(7)
C139 C144 1.48(7)
C138 H13E 0.9700
C138 H13F 0.9700
C167 C166 1.28(9)
C167 C168 1.39(8)
C167 H167 0.9300
C166 C165 1.20(9)
C166 H166 0.9300
C115 C116 1.36(5)
C115 C120 1.47(6)
C115 C114 1.56(5)
C116 C117 1.43(5)
C116 H116 0.9300
C113 C114 1.54(5)
C67 C68 1.34(5)
C67 C72 1.36(5)
C67 C66 1.45(5)
C65 C66 1.60(5)
C65 H65A 0.9700
C65 H65B 0.9700
C72 C71 1.38(6)
C72 H72 0.9300
C66 H66A 0.9700
C66 H66B 0.9700
C81 C82 1.36(7)
C81 H81A 0.9700
C81 H81B 0.9700
C37 C38 1.66(8)
C37 H37 0.9300
C38 H38 0.9300
C159 C158 1.46(7)
C158 C157 1.47(6)
C157 C156 1.83(8)
C46 C45 1.31(6)
C46 C47 1.36(5)
C46 H46 0.9300
C47 H47 0.9300
C45 C44 1.45(5)
C45 H45 0.9300
C44 H44 0.9300
C73 C74 1.54(9)
C68 C69 1.37(5)
C68 H68 0.9300
C69 C70 1.32(5)
C69 H69 0.9300
C70 C71 1.26(6)
C70 H70 0.9300
C71 H71 0.9300
C118 C119 1.15(6)
C118 C117 1.40(6)
C118 H118 0.9300
C119 C120 1.34(6)
C119 H119 0.9300
C117 H117 0.9300
C120 H120 0.9300
C94 C95 1.29(8)
C94 C93 1.30(10)
C94 H94 0.9300
C96 C95 1.39(6)
C96 H96 0.9300
C93 H93 0.9300
C95 H95 0.9300
C180 C181 1.42(6)
C180 H180 0.9300
C181 H181 0.9300
C163 C168 1.24(7)
C163 C164 1.41(7)
C165 C164 1.47(9)
C165 H165 0.9300
C168 H168 0.9300
C164 H164 0.9300
C64 C63 1.38(6)
C64 C59 1.43(6)
C64 H64 0.9300
C63 C62 1.26(6)
C63 H63 0.9300
C59 C60 1.36(5)
C60 C61 1.46(6)
C60 H60 0.9300
C83 C88 1.09(12)
C83 C82 1.55(8)
C83 C84 1.50(8)
C84 C85 1.78(13)
C82 H82A 0.9700
C82 H82B 0.9700
C54 C55 1.25(6)
C54 H54 0.9300
C52 H52 0.9300
C55 H55 0.9300
C175 C174 1.30(6)
C175 H175 0.9300
C174 H174 0.9300
C109 C110 1.17(11)
C109 C108 1.53(11)
C109 H109 0.9300
C111 C110 1.15(9)
C111 C112 1.33(7)
C111 H111 0.9300
C110 C112 2.01(10)
C110 H110 0.9300
C108 H108 0.9300
C112 H112 0.9300
C142 C141 1.25(9)
C142 C143 1.40(8)
C142 H142 0.9300
C144 C143 1.40(8)
C144 H144 0.9300
C143 H143 0.9300
C140 C141 1.43(9)
C140 H140 0.9300
C141 H141 0.9300
C61 C62 1.38(6)
C61 H61 0.9300
C62 H62 0.9300
C86 C85 1.19(15)
C105 H10E 0.9700
C105 H10F 0.9700
C76 C75 2.0(3)
C76 C74 3.1(3)
C21 C20 1.35(7)
C21 H21 0.9300
C23 H23 0.9300
C74 C75 1.61(12)
C20 H20 0.9300
